data_4120949
loop_
_publ_author_name
'Tadahiro Takeda'
'Masahiro Terada'

_publ_section_title
;
 Development of a Chiral Bis(guanidino)iminophosphorane as an Uncharged
 Organosuperbase for the Enantioselective Amination of Ketones
;
_journal_name_full 'Journal of the American Chemical Society'
_journal_page_first 15306
_journal_page_last 15309
_journal_paper_doi 10.1021/ja408296h
_journal_volume 135
_journal_year 2013
_chemical_absolute_configuration ad
_chemical_formula_moiety 'C52 H56 Cl N8 O P'
_chemical_formula_sum 'C52 H56 Cl N8 O P'
_chemical_formula_weight 875.49
_space_group_IT_number 4
_symmetry_cell_setting monoclinic
_symmetry_Int_Tables_number 4
_symmetry_space_group_name_Hall 'P 2yb'
_symmetry_space_group_name_H-M 'P 1 21 1'
_atom_sites_solution_hydrogens geom
_atom_sites_solution_primary direct
_atom_sites_solution_secondary difmap
_cell_angle_alpha 90.0000
_cell_angle_beta 113.303(3)
_cell_angle_gamma 90.0000
_cell_formula_units_Z 4
_cell_length_a 14.52(2)
_cell_length_b 22.794(3)
_cell_length_c 14.80(6)
_cell_measurement_reflns_used 142
_cell_measurement_temperature 103
_cell_measurement_theta_max 66.21
_cell_measurement_theta_min 3.88
_cell_volume 4499(19)
_computing_cell_refinement 'RAPID AUTO'
_computing_data_collection 'RAPID AUTO (Rigaku, ????)'
_computing_data_reduction 'RAPID AUTO'
_computing_molecular_graphics 'CrystalStructure 4.0'
_computing_publication_material 'CrystalStructure 4.0 (Rigaku, 2010)'
_computing_structure_refinement 'SHELXL97 (Sheldrick, 2008)'
_computing_structure_solution 'SIR2004 (Burla, et al., 2005)'
_diffrn_ambient_temperature 103
_diffrn_measured_fraction_theta_full 0.979
_diffrn_measured_fraction_theta_max 0.979
_diffrn_radiation_type 'Cu K\a'
_diffrn_radiation_wavelength 1.54187
_diffrn_reflns_av_R_equivalents 0.0465
_diffrn_reflns_limit_h_max 17
_diffrn_reflns_limit_h_min -17
_diffrn_reflns_limit_k_max 26
_diffrn_reflns_limit_k_min -26
_diffrn_reflns_limit_l_max 17
_diffrn_reflns_limit_l_min -17
_diffrn_reflns_number 49467
_diffrn_reflns_theta_full 66.00
_diffrn_reflns_theta_max 66.00
_diffrn_standards_number 0
_exptl_absorpt_coefficient_mu 1.470
_exptl_absorpt_correction_type none
_exptl_crystal_colour colorless
_exptl_crystal_density_diffrn 1.293
_exptl_crystal_description block
_exptl_crystal_F_000 1856.00
_exptl_crystal_size_max 0.189
_exptl_crystal_size_mid 0.165
_exptl_crystal_size_min 0.123
_refine_diff_density_max 0.960
_refine_diff_density_min -0.460
_refine_ls_abs_structure_details 'Flack, H. D. (1983), Acta Cryst. A39, 876-881.  7015 Friedel Pairs'
_refine_ls_abs_structure_Flack 0.02(2)
_refine_ls_extinction_method none
_refine_ls_goodness_of_fit_ref 1.091
_refine_ls_hydrogen_treatment noref
_refine_ls_number_parameters 1136
_refine_ls_number_reflns 14889
_refine_ls_number_restraints 1
_refine_ls_R_factor_gt 0.0583
_refine_ls_shift/su_max 0.002
_refine_ls_structure_factor_coef Fsqd
_refine_ls_weighting_details 'w = 1/[\s^2^(Fo^2^)+(0.1032P)^2^+1.6059P] where P=(Fo^2^+2Fc^2^)/3'
_refine_ls_weighting_scheme calc
_refine_ls_wR_factor_ref 0.1730
_reflns_number_gt 12791
_reflns_number_total 14898
_reflns_threshold_expression F^2^>2.0\s(F^2^)
_cod_data_source_file ja408296h_si_003.cif
_cod_data_source_block GP-430
_cod_original_cell_volume 4497(19)
_cod_database_code 4120949

loop_
_symmetry_equiv_pos_site_id
_symmetry_equiv_pos_as_xyz
1 +X,+Y,+Z
2 -X,1/2+Y,-Z

loop_
_atom_site_label
_atom_site_type_symbol
_atom_site_fract_x
_atom_site_fract_y
_atom_site_fract_z
_atom_site_U_iso_or_equiv
_atom_site_adp_type
_atom_site_occupancy
_atom_site_symmetry_multiplicity
_atom_site_calc_flag
Cl1 Cl -0.06347(11) 0.59039(6) 0.36010(11) 0.0303(4) Uani 1.0 2 d
Cl2 Cl 0.63926(11) 0.79761(6) 1.05580(11) 0.0329(4) Uani 1.0 2 d
P1 P 0.51929(11) 0.63562(6) 0.94839(11) 0.0265(4) Uani 1.0 2 d
P27 P 0.05938(12) 0.75353(6) 0.47650(11) 0.0280(4) Uani 1.0 2 d
O1 O 0.3542(4) 0.4607(2) 0.6831(4) 0.0454(12) Uani 1.0 2 d
O3 O 0.6779(7) 0.4260(4) 0.3684(6) 0.096(3) Uani 1.0 2 d
N1 N 0.4785(4) 0.4733(2) 0.9996(4) 0.0261(11) Uani 1.0 2 d
N2 N 0.1726(4) 0.6382(3) 0.6918(4) 0.0328(12) Uani 1.0 2 d
N3 N 0.0079(4) 0.9153(2) 0.5189(4) 0.0279(11) Uani 1.0 2 d
N4 N 0.2145(4) 0.6403(2) 0.5690(4) 0.0318(12) Uani 1.0 2 d
N5 N 0.3076(4) 0.7511(3) 0.8302(4) 0.0378(13) Uani 1.0 2 d
N7 N -0.0908(4) 0.86651(19) 0.3769(4) 0.0261(11) Uani 1.0 2 d
N9 N 0.4275(4) 0.7483(3) 0.7857(4) 0.0342(12) Uani 1.0 2 d
N11 N 0.6171(4) 0.5220(2) 1.1003(4) 0.0262(11) Uani 1.0 2 d
N12 N 0.5522(4) 0.6343(2) 0.8572(4) 0.0309(12) Uani 1.0 2 d
N14 N 0.0917(4) 0.7087(2) 0.5691(4) 0.0310(12) Uani 1.0 2 d
N57 N 0.1492(4) 0.7537(2) 0.4451(5) 0.0364(13) Uani 1.0 2 d
N67 N 0.0541(4) 0.8188(2) 0.5126(4) 0.0291(11) Uani 1.0 2 d
N76 N -0.0462(4) 0.7307(2) 0.3848(4) 0.0307(12) Uani 1.0 2 d
N98 N 0.6079(4) 0.6586(2) 1.0575(4) 0.0272(11) Uani 1.0 2 d
N99 N 0.4846(4) 0.5706(2) 0.9539(4) 0.0264(11) Uani 1.0 2 d
N103 N 0.4287(4) 0.6804(3) 0.9132(4) 0.0315(12) Uani 1.0 2 d
C1 C 0.4900(6) 0.4863(3) 0.6592(5) 0.0391(16) Uani 1.0 2 d
C2 C 0.6726(13) 0.4062(6) 0.5257(11) 0.127(6) Uani 1.0 2 d
C3 C 0.6041(9) 0.4574(5) 0.3670(10) 0.095(4) Uani 1.0 2 d
C4 C 0.3051(5) 0.4746(3) 0.9738(5) 0.0276(13) Uani 1.0 2 d
C5 C 0.0236(5) 0.8578(3) 0.2694(5) 0.0321(14) Uani 1.0 2 d
C6 C 0.7481(5) 0.5646(3) 1.0640(5) 0.0268(13) Uani 1.0 2 d
C7 C -0.2063(5) 0.7624(3) 0.3753(5) 0.0290(14) Uani 1.0 2 d
C8 C 0.7673(6) 0.5284(3) 0.9214(5) 0.0352(15) Uani 1.0 2 d
C10 C 0.6695(5) 0.6257(3) 1.1506(5) 0.0282(13) Uani 1.0 2 d
C11 C 0.3937(5) 0.7223(3) 0.8465(5) 0.0317(14) Uani 1.0 2 d
C13 C 0.0334(5) 0.5957(3) 0.7130(5) 0.0314(14) Uani 1.0 2 d
C14 C 0.2278(5) 0.4351(3) 0.9529(5) 0.0352(15) Uani 1.0 2 d
C15 C 0.0623(6) 0.9463(4) 0.7839(6) 0.0428(17) Uani 1.0 2 d
C16 C 0.5269(5) 0.6330(3) 1.1928(5) 0.0337(14) Uani 1.0 2 d
C17 C 0.6377(5) 0.4602(3) 1.1342(5) 0.0327(14) Uani 1.0 2 d
C18 C 0.7182(5) 0.5279(3) 0.9792(5) 0.0313(14) Uani 1.0 2 d
C19 C -0.0625(5) 0.8235(3) 0.2371(5) 0.0272(13) Uani 1.0 2 d
C20 C -0.1261(5) 0.9279(3) 0.3561(5) 0.0333(15) Uani 1.0 2 d
C21 C 0.8317(5) 0.6002(3) 1.0905(5) 0.0338(14) Uani 1.0 2 d
C22 C -0.0363(5) 0.5850(3) 0.6120(5) 0.0334(14) Uani 1.0 2 d
C23 C 0.2953(5) 0.7947(3) 0.9760(6) 0.0360(15) Uani 1.0 2 d
C24 C -0.1695(6) 0.7506(3) 0.4784(5) 0.0402(16) Uani 1.0 2 d
C25 C 0.0248(6) 0.9350(4) 0.8511(5) 0.0484(19) Uani 1.0 2 d
C26 C -0.0771(5) 0.9541(3) 0.4628(5) 0.0290(13) Uani 1.0 2 d
C28 C 0.2853(5) 0.5986(3) 0.6465(6) 0.0389(16) Uani 1.0 2 d
C29 C -0.1254(5) 0.8242(3) 0.2927(5) 0.0277(13) Uani 1.0 2 d
C30 C 0.5882(5) 0.6906(3) 0.8353(5) 0.0320(14) Uani 1.0 2 d
C31 C 0.1609(6) 0.4449(3) 0.9905(5) 0.0396(16) Uani 1.0 2 d
C32 C 0.2382(5) 0.5875(3) 0.7156(5) 0.0369(15) Uani 1.0 2 d
C33 C 0.3957(5) 0.8056(3) 1.0439(6) 0.0353(15) Uani 1.0 2 d
C34 C 0.5335(5) 0.4342(3) 1.0862(5) 0.0299(14) Uani 1.0 2 d
C35 C 0.5414(6) 0.7790(3) 0.7248(5) 0.0410(17) Uani 1.0 2 d
C36 C 0.0464(6) 0.8199(3) 0.1306(6) 0.0391(16) Uani 1.0 2 d
C37 C 0.1651(5) 0.6975(3) 0.4054(5) 0.0341(15) Uani 1.0 2 d
C38 C 0.3730(5) 0.4642(3) 0.9282(5) 0.0282(13) Uani 1.0 2 d
C39 C 0.0332(5) 0.9119(3) 0.6973(5) 0.0327(14) Uani 1.0 2 d
C40 C -0.1390(5) 0.7620(3) 0.3257(5) 0.0278(13) Uani 1.0 2 d
C41 C 0.3144(5) 0.5226(3) 1.0348(6) 0.0378(16) Uani 1.0 2 d
C42 C 0.6914(5) 0.6139(3) 1.3285(5) 0.0321(14) Uani 1.0 2 d
C43 C -0.3080(6) 0.7717(3) 0.3133(6) 0.0400(16) Uani 1.0 2 d
C44 C 0.5931(6) 0.8228(3) 0.7963(6) 0.0429(18) Uani 1.0 2 d
C45 C 0.4920(5) 0.6315(3) 1.2643(6) 0.0410(16) Uani 1.0 2 d
C46 C -0.0394(6) 0.7871(3) 0.0983(5) 0.0403(16) Uani 1.0 2 d
C47 C -0.0374(6) 0.5180(3) 0.7674(5) 0.0390(16) Uani 1.0 2 d
C48 C 0.6588(6) 0.6759(3) 0.7951(5) 0.0372(16) Uani 1.0 2 d
C49 C 0.3497(6) 0.7888(3) 0.7135(5) 0.0440(17) Uani 1.0 2 d
C50 C 0.2569(5) 0.6039(3) 0.4425(5) 0.0322(14) Uani 1.0 2 d
C51 C 0.0349(5) 0.5619(3) 0.7911(5) 0.0346(15) Uani 1.0 2 d
C52 C -0.0938(5) 0.7887(3) 0.1504(5) 0.0362(15) Uani 1.0 2 d
C53 C 0.0776(5) 0.8563(3) 0.2165(5) 0.0368(16) Uani 1.0 2 d
C54 C 0.0769(5) 0.9240(3) 0.6265(5) 0.0325(14) Uani 1.0 2 d
C55 C 0.2215(6) 0.8280(3) 0.9814(6) 0.0420(17) Uani 1.0 2 d
C56 C 0.2502(6) 0.5317(3) 1.0735(6) 0.0422(17) Uani 1.0 2 d
C58 C 0.2866(6) 0.8008(3) 0.7635(6) 0.0453(18) Uani 1.0 2 d
C59 C 0.2496(5) 0.8709(3) 1.0574(6) 0.0410(17) Uani 1.0 2 d
C60 C 0.2657(6) 0.7459(3) 0.8971(6) 0.0419(17) Uani 1.0 2 d
C61 C -0.1063(5) 0.5407(3) 0.5891(5) 0.0340(15) Uani 1.0 2 d
C62 C 0.6356(7) 0.6347(3) 0.7191(6) 0.0488(19) Uani 1.0 2 d
C63 C 0.4992(6) 0.7269(3) 0.7543(5) 0.0343(15) Uani 1.0 2 d
C64 C 0.6988(5) 0.5636(3) 1.1322(5) 0.0260(13) Uani 1.0 2 d
C65 C 0.1817(6) 0.5634(3) 0.3973(6) 0.0391(16) Uani 1.0 2 d
C66 C -0.0418(6) 0.8900(4) 0.8323(6) 0.0468(18) Uani 1.0 2 d
C68 C 0.1715(6) 0.4930(4) 1.0504(6) 0.0437(17) Uani 1.0 2 d
C69 C 0.7506(6) 0.7044(3) 0.8348(6) 0.0454(18) Uani 1.0 2 d
C70 C 0.8798(6) 0.6008(4) 1.0327(5) 0.0415(17) Uani 1.0 2 d
C71 C 0.1097(6) 0.6444(3) 0.7394(5) 0.0379(16) Uani 1.0 2 d
C72 C -0.0350(7) 0.8667(3) 0.6784(6) 0.0486(19) Uani 1.0 2 d
C73 C 0.8477(6) 0.5657(4) 0.9475(6) 0.0406(17) Uani 1.0 2 d
C74 C 0.2421(5) 0.6585(3) 0.4925(5) 0.0345(15) Uani 1.0 2 d
C75 C 0.6575(6) 0.6142(3) 1.3995(5) 0.0384(16) Uani 1.0 2 d
C77 C 0.2035(6) 0.7102(4) 0.3305(6) 0.049(2) Uani 1.0 2 d
C78 C 0.4220(5) 0.8483(3) 1.1182(6) 0.0390(16) Uani 1.0 2 d
C79 C 0.3435(5) 0.5985(3) 0.4316(6) 0.0424(17) Uani 1.0 2 d
C80 C -0.1071(6) 0.5078(3) 0.6671(6) 0.0398(16) Uani 1.0 2 d
C81 C 0.3483(6) 0.8807(3) 1.1256(6) 0.0384(16) Uani 1.0 2 d
C82 C 0.1565(5) 0.6661(3) 0.6048(5) 0.0282(13) Uani 1.0 2 d
C83 C 0.2712(8) 0.5132(4) 0.3253(6) 0.055(2) Uani 1.0 2 d
C84 C 0.8160(7) 0.6912(4) 0.7979(7) 0.056(3) Uani 1.0 2 d
C85 C -0.2361(9) 0.7480(4) 0.5185(7) 0.063(3) Uani 1.0 2 d
C86 C 0.1898(7) 0.5176(3) 0.3404(6) 0.0489(19) Uani 1.0 2 d
C87 C -0.3732(7) 0.7673(4) 0.3532(7) 0.058(3) Uani 1.0 2 d
C88 C 0.5570(6) 0.6228(4) 1.3663(5) 0.0419(17) Uani 1.0 2 d
C89 C 0.5337(8) 0.7814(4) 0.6292(6) 0.059(3) Uani 1.0 2 d
C90 C -0.0713(7) 0.8566(4) 0.7450(7) 0.053(2) Uani 1.0 2 d
C91 C 0.2815(7) 0.7495(4) 0.3558(8) 0.069(3) Uani 1.0 2 d
C92 C -0.0073(5) 0.8631(3) 0.4692(5) 0.0236(12) Uani 1.0 2 d
C93 C 0.3490(6) 0.5522(4) 0.3728(7) 0.053(2) Uani 1.0 2 d
C94 C 0.6994(8) 0.6219(4) 0.6817(7) 0.060(3) Uani 1.0 2 d
C95 C 0.6311(9) 0.8693(4) 0.6735(8) 0.074(3) Uani 1.0 2 d
C96 C -0.3365(8) 0.7556(4) 0.4552(8) 0.064(3) Uani 1.0 2 d
C97 C 0.7920(8) 0.6496(4) 0.7220(7) 0.062(3) Uani 1.0 2 d
C100 C 0.1614(8) 0.6816(4) 0.2369(7) 0.069(3) Uani 1.0 2 d
C101 C 0.2049(11) 0.6952(6) 0.1698(8) 0.087(4) Uani 1.0 2 d
C102 C 0.6380(7) 0.8674(3) 0.7702(7) 0.056(2) Uani 1.0 2 d
C104 C 0.5782(10) 0.8269(4) 0.6040(8) 0.078(4) Uani 1.0 2 d
C105 C 0.2833(11) 0.7343(6) 0.2031(13) 0.096(5) Uani 1.0 2 d
C106 C 0.3214(10) 0.7614(6) 0.2928(12) 0.099(5) Uani 1.0 2 d
C107 C 0.5275(5) 0.5259(3) 1.0163(5) 0.0262(13) Uani 1.0 2 d
C108 C 0.3436(6) 0.4303(3) 0.5938(5) 0.0418(17) Uani 1.0 2 d
C109 C 0.6271(5) 0.6235(3) 1.2257(5) 0.0258(13) Uani 1.0 2 d
C111 C 0.4511(5) 0.4868(3) 0.7344(5) 0.0368(15) Uani 1.0 2 d
C113 C 0.4451(5) 0.4294(4) 0.6009(5) 0.0398(16) Uani 1.0 2 d
C116 C 0.6130(6) 0.4644(4) 0.4729(7) 0.057(3) Uani 1.0 2 d
C118 C 0.7330(7) 0.4032(4) 0.4652(7) 0.058(3) Uani 1.0 2 d
H1A H 0.5643 0.4845 0.6882 0.0477 Uiso 1.0 2 d
H1B H 0.4681 0.5212 0.6167 0.0477 Uiso 1.0 2 d
H2A H 0.6200 0.3748 0.5147 0.1236 Uiso 1.0 2 d
H2B H 0.7056 0.4144 0.5966 0.1236 Uiso 1.0 2 d
H3A H 0.5401 0.4386 0.3261 0.1116 Uiso 1.0 2 d
H3B H 0.6069 0.4966 0.3386 0.1116 Uiso 1.0 2 d
H5 H 0.0424 0.8810 0.3274 0.0373 Uiso 1.0 2 d
H8 H 0.7480 0.5039 0.8646 0.0426 Uiso 1.0 2 d
H10 H 0.7339 0.6480 1.1811 0.0337 Uiso 1.0 2 d
H10A H 0.3174 0.3900 0.5927 0.0496 Uiso 1.0 2 d
H10B H 0.2988 0.4517 0.5347 0.0496 Uiso 1.0 2 d
H11A H 0.4470 0.4304 0.5349 0.0485 Uiso 1.0 2 d
H11B H 0.4810 0.3942 0.6366 0.0485 Uiso 1.0 2 d
H11C H 0.4457 0.5273 0.7562 0.0441 Uiso 1.0 2 d
H11D H 0.4930 0.4630 0.7923 0.0441 Uiso 1.0 2 d
H11E H 0.6524 0.4995 0.5042 0.0681 Uiso 1.0 2 d
H11F H 0.5456 0.4675 0.4748 0.0681 Uiso 1.0 2 d
H11G H 0.7960 0.4254 0.4991 0.0719 Uiso 1.0 2 d
H11H H 0.7508 0.3613 0.4624 0.0719 Uiso 1.0 2 d
H12A H 0.5472 0.6006 0.8198 0.0127 Uiso 1.0 2 d
H14 H 0.2235 0.4015 0.9133 0.0422 Uiso 1.0 2 d
H15 H 0.1086 0.9775 0.7942 0.0516 Uiso 1.0 2 d
H16 H 0.4854 0.6397 1.1254 0.0408 Uiso 1.0 2 d
H17A H 0.6643 0.4575 1.2070 0.0389 Uiso 1.0 2 d
H17B H 0.6855 0.4414 1.1105 0.0389 Uiso 1.0 2 d
H18 H 0.6618 0.5028 0.9639 0.0373 Uiso 1.0 2 d
H20A H -0.2002 0.9305 0.3284 0.0402 Uiso 1.0 2 d
H20B H -0.1006 0.9474 0.3103 0.0402 Uiso 1.0 2 d
H21 H 0.8534 0.6233 1.1487 0.0403 Uiso 1.0 2 d
H22 H -0.0339 0.6093 0.5612 0.0400 Uiso 1.0 2 d
H24 H -0.1006 0.7450 0.5164 0.0484 Uiso 1.0 2 d
H25 H 0.0445 0.9576 0.9102 0.0580 Uiso 1.0 2 d
H26A H -0.0534 0.9947 0.4609 0.0357 Uiso 1.0 2 d
H26B H -0.1266 0.9551 0.4935 0.0357 Uiso 1.0 2 d
H28A H 0.2935 0.5615 0.6159 0.0464 Uiso 1.0 2 d
H28B H 0.3519 0.6169 0.6808 0.0464 Uiso 1.0 2 d
H29 H -0.1934 0.8376 0.2465 0.0342 Uiso 1.0 2 d
H30 H 0.6199 0.7141 0.8966 0.0386 Uiso 1.0 2 d
H31 H 0.1051 0.4192 0.9760 0.0482 Uiso 1.0 2 d
H32A H 0.2004 0.5502 0.7014 0.0447 Uiso 1.0 2 d
H32B H 0.2873 0.5881 0.7846 0.0447 Uiso 1.0 2 d
H33 H 0.4479 0.7826 1.0383 0.0420 Uiso 1.0 2 d
H34A H 0.5366 0.3934 1.0642 0.0355 Uiso 1.0 2 d
H34B H 0.4995 0.4339 1.1325 0.0355 Uiso 1.0 2 d
H36 H 0.0871 0.8186 0.0942 0.0478 Uiso 1.0 2 d
H37 H 0.0997 0.6766 0.3745 0.0410 Uiso 1.0 2 d
H38A H 0.3579 0.4911 0.8717 0.0336 Uiso 1.0 2 d
H38B H 0.3647 0.4235 0.9029 0.0336 Uiso 1.0 2 d
H40 H -0.1724 0.7384 0.2643 0.0330 Uiso 1.0 2 d
H41 H 0.3687 0.5490 1.0480 0.0463 Uiso 1.0 2 d
H42 H 0.7610 0.6074 1.3458 0.0392 Uiso 1.0 2 d
H43 H -0.3286 0.7809 0.2451 0.0470 Uiso 1.0 2 d
H44 H 0.5945 0.8205 0.8608 0.0508 Uiso 1.0 2 d
H45 H 0.4220 0.6365 1.2469 0.0490 Uiso 1.0 2 d
H46 H -0.0583 0.7639 0.0400 0.0480 Uiso 1.0 2 d
H47 H -0.0413 0.4942 0.8186 0.0474 Uiso 1.0 2 d
H49A H 0.3814 0.8250 0.7020 0.0519 Uiso 1.0 2 d
H49B H 0.3131 0.7689 0.6498 0.0519 Uiso 1.0 2 d
H51 H 0.0819 0.5682 0.8565 0.0424 Uiso 1.0 2 d
H52 H -0.1540 0.7667 0.1303 0.0433 Uiso 1.0 2 d
H53 H 0.1375 0.8789 0.2353 0.0440 Uiso 1.0 2 d
H54A H 0.1363 0.8984 0.6414 0.0401 Uiso 1.0 2 d
H54B H 0.1008 0.9651 0.6351 0.0401 Uiso 1.0 2 d
H55 H 0.1540 0.8234 0.9371 0.0506 Uiso 1.0 2 d
H56 H 0.2566 0.5639 1.1163 0.0521 Uiso 1.0 2 d
H57A H 0.1906 0.7863 0.4526 0.0127 Uiso 1.0 2 d
H58A H 0.2150 0.8017 0.7171 0.0560 Uiso 1.0 2 d
H58B H 0.3040 0.8385 0.7994 0.0560 Uiso 1.0 2 d
H59 H 0.1982 0.8945 1.0627 0.0480 Uiso 1.0 2 d
H60A H 0.2846 0.7075 0.9301 0.0504 Uiso 1.0 2 d
H60B H 0.1917 0.7462 0.8612 0.0504 Uiso 1.0 2 d
H61 H -0.1515 0.5330 0.5230 0.0412 Uiso 1.0 2 d
H62 H 0.5706 0.6166 0.6938 0.0585 Uiso 1.0 2 d
H63 H 0.4656 0.7014 0.6953 0.0421 Uiso 1.0 2 d
H64 H 0.7493 0.5490 1.1965 0.0313 Uiso 1.0 2 d
H65 H 0.1214 0.5675 0.4070 0.0476 Uiso 1.0 2 d
H66 H -0.0687 0.8807 0.8794 0.0567 Uiso 1.0 2 d
H68 H 0.1227 0.4996 1.0768 0.0527 Uiso 1.0 2 d
H69 H 0.7648 0.7326 0.8858 0.0542 Uiso 1.0 2 d
H70 H 0.9366 0.6253 1.0477 0.0500 Uiso 1.0 2 d
H71A H 0.0744 0.6825 0.7215 0.0457 Uiso 1.0 2 d
H71B H 0.1491 0.6443 0.8115 0.0457 Uiso 1.0 2 d
H72 H -0.0545 0.8439 0.6198 0.0568 Uiso 1.0 2 d
H73 H 0.8836 0.5682 0.9061 0.0493 Uiso 1.0 2 d
H74 H 0.3073 0.6798 0.5218 0.0422 Uiso 1.0 2 d
H75 H 0.6995 0.6092 1.4670 0.0473 Uiso 1.0 2 d
H76A H -0.0457 0.6915 0.3684 0.0127 Uiso 1.0 2 d
H78 H 0.4903 0.8536 1.1626 0.0481 Uiso 1.0 2 d
H79 H 0.3982 0.6245 0.4627 0.0519 Uiso 1.0 2 d
H80 H -0.1548 0.4772 0.6547 0.0480 Uiso 1.0 2 d
H81 H 0.3623 0.9099 1.1752 0.0466 Uiso 1.0 2 d
H83 H 0.2775 0.4839 0.2825 0.0643 Uiso 1.0 2 d
H84 H 0.8796 0.7099 0.8220 0.0703 Uiso 1.0 2 d
H85 H -0.2158 0.7415 0.5874 0.0731 Uiso 1.0 2 d
H86 H 0.1365 0.4900 0.3124 0.0581 Uiso 1.0 2 d
H87 H -0.4424 0.7727 0.3160 0.0703 Uiso 1.0 2 d
H88 H 0.5279 0.6227 1.4137 0.0503 Uiso 1.0 2 d
H89 H 0.4981 0.7522 0.5825 0.0702 Uiso 1.0 2 d
H90 H -0.1189 0.8259 0.7340 0.0656 Uiso 1.0 2 d
H91 H 0.3061 0.7682 0.4189 0.0841 Uiso 1.0 2 d
H93 H 0.4103 0.5468 0.3649 0.0655 Uiso 1.0 2 d
H94 H 0.6845 0.5944 0.6292 0.0729 Uiso 1.0 2 d
H95 H 0.6630 0.9002 0.6546 0.0896 Uiso 1.0 2 d
H96 H -0.3847 0.7518 0.4833 0.0786 Uiso 1.0 2 d
H97 H 0.8413 0.6396 0.6973 0.0739 Uiso 1.0 2 d
H98A H 0.6208 0.6982 1.0602 0.0127 Uiso 1.0 2 d
H100 H 0.1071 0.6552 0.2212 0.0835 Uiso 1.0 2 d
H101 H 0.1815 0.6784 0.1057 0.1044 Uiso 1.0 2 d
H102 H 0.6734 0.8966 0.8164 0.0686 Uiso 1.0 2 d
H104 H 0.5741 0.8300 0.5384 0.0953 Uiso 1.0 2 d
H105 H 0.3149 0.7438 0.1598 0.1136 Uiso 1.0 2 d
H106 H 0.3756 0.7884 0.3090 0.1187 Uiso 1.0 2 d

loop_
_atom_site_aniso_label
_atom_site_aniso_U_11
_atom_site_aniso_U_22
_atom_site_aniso_U_33
_atom_site_aniso_U_12
_atom_site_aniso_U_13
_atom_site_aniso_U_23
Cl1 0.0339(8) 0.0211(7) 0.0395(8) -0.0017(6) 0.0184(7) -0.0017(6)
Cl2 0.0394(9) 0.0208(7) 0.0416(9) -0.0014(6) 0.0194(8) 0.0008(6)
P1 0.0344(9) 0.0158(7) 0.0318(8) -0.0000(6) 0.0159(7) 0.0014(6)
P27 0.0328(9) 0.0163(7) 0.0371(9) 0.0022(6) 0.0160(8) 0.0017(6)
O1 0.046(3) 0.039(3) 0.062(3) -0.002(3) 0.033(3) -0.007(3)
O3 0.117(7) 0.076(5) 0.113(7) 0.005(5) 0.064(6) -0.006(5)
N1 0.029(3) 0.016(3) 0.036(3) -0.001(2) 0.015(3) 0.004(2)
N2 0.038(3) 0.019(3) 0.043(3) -0.002(3) 0.017(3) 0.005(3)
N3 0.035(3) 0.012(3) 0.042(3) 0.004(2) 0.021(3) 0.002(2)
N4 0.031(3) 0.018(3) 0.047(3) 0.006(3) 0.017(3) 0.007(3)
N5 0.043(4) 0.019(3) 0.045(4) 0.006(3) 0.012(3) -0.002(3)
N7 0.034(3) 0.014(3) 0.036(3) 0.001(2) 0.020(3) 0.000(2)
N9 0.043(4) 0.020(3) 0.038(3) 0.000(3) 0.014(3) 0.003(3)
N11 0.030(3) 0.018(3) 0.034(3) 0.002(2) 0.016(3) 0.004(2)
N12 0.046(4) 0.016(3) 0.036(3) -0.005(3) 0.022(3) -0.003(3)
N14 0.040(3) 0.016(3) 0.043(3) 0.002(3) 0.022(3) 0.001(3)
N57 0.042(3) 0.011(3) 0.068(4) 0.001(3) 0.034(3) 0.003(3)
N67 0.031(3) 0.019(3) 0.037(3) -0.000(2) 0.014(3) -0.002(2)
N76 0.035(3) 0.018(3) 0.044(3) 0.007(2) 0.022(3) -0.001(3)
N98 0.032(3) 0.018(3) 0.034(3) -0.004(2) 0.015(3) 0.002(2)
N99 0.033(3) 0.015(3) 0.034(3) 0.002(2) 0.017(3) 0.002(2)
N103 0.036(3) 0.024(3) 0.036(3) 0.001(3) 0.016(3) 0.003(3)
C1 0.046(4) 0.030(4) 0.045(4) -0.001(3) 0.023(4) 0.007(3)
C2 0.198(15) 0.061(7) 0.126(10) -0.084(9) 0.067(11) -0.005(7)
C3 0.106(9) 0.075(7) 0.150(11) -0.040(7) 0.100(9) -0.060(8)
C4 0.033(4) 0.018(3) 0.033(4) 0.001(3) 0.015(3) 0.001(3)
C5 0.039(4) 0.021(3) 0.040(4) 0.003(3) 0.019(3) 0.004(3)
C6 0.029(4) 0.024(3) 0.030(3) 0.002(3) 0.015(3) 0.003(3)
C7 0.040(4) 0.010(3) 0.046(4) -0.004(3) 0.027(3) -0.001(3)
C8 0.052(5) 0.028(4) 0.037(4) 0.007(3) 0.029(4) -0.000(3)
C10 0.035(4) 0.022(3) 0.032(4) 0.003(3) 0.017(3) -0.002(3)
C11 0.034(4) 0.019(3) 0.036(4) 0.001(3) 0.007(3) -0.004(3)
C13 0.043(4) 0.015(3) 0.041(4) 0.003(3) 0.022(3) 0.002(3)
C14 0.042(4) 0.029(4) 0.043(4) -0.006(3) 0.025(4) -0.005(3)
C15 0.034(4) 0.045(5) 0.046(4) 0.001(3) 0.011(4) -0.005(4)
C16 0.035(4) 0.027(4) 0.040(4) -0.001(3) 0.015(3) -0.003(3)
C17 0.042(4) 0.019(3) 0.045(4) 0.002(3) 0.026(4) 0.008(3)
C18 0.034(4) 0.026(4) 0.036(4) 0.006(3) 0.016(3) 0.005(3)
C19 0.030(4) 0.019(3) 0.038(4) 0.004(3) 0.020(3) 0.007(3)
C20 0.039(4) 0.021(3) 0.050(4) 0.006(3) 0.028(4) 0.003(3)
C21 0.033(4) 0.036(4) 0.034(4) 0.003(3) 0.016(3) 0.000(3)
C22 0.042(4) 0.028(4) 0.037(4) 0.003(3) 0.023(3) 0.001(3)
C23 0.037(4) 0.019(3) 0.058(5) 0.001(3) 0.024(4) -0.000(3)
C24 0.056(5) 0.032(4) 0.042(4) -0.010(4) 0.030(4) -0.005(3)
C25 0.055(5) 0.052(5) 0.038(4) 0.013(4) 0.017(4) -0.010(4)
C26 0.036(4) 0.018(3) 0.039(4) 0.003(3) 0.021(3) 0.002(3)
C28 0.037(4) 0.017(3) 0.058(5) 0.002(3) 0.014(4) 0.010(3)
C29 0.035(4) 0.020(3) 0.032(4) 0.002(3) 0.018(3) 0.001(3)
C30 0.047(4) 0.021(3) 0.034(4) -0.005(3) 0.022(3) -0.001(3)
C31 0.040(4) 0.040(4) 0.045(4) -0.012(3) 0.023(4) -0.003(3)
C32 0.033(4) 0.022(3) 0.048(4) -0.002(3) 0.008(4) 0.007(3)
C33 0.025(4) 0.026(4) 0.054(4) 0.005(3) 0.014(4) 0.003(3)
C34 0.041(4) 0.016(3) 0.040(4) -0.002(3) 0.024(4) 0.003(3)
C35 0.065(5) 0.021(4) 0.041(4) 0.002(3) 0.026(4) 0.005(3)
C36 0.048(5) 0.028(4) 0.056(5) 0.007(3) 0.036(4) 0.009(3)
C37 0.038(4) 0.025(4) 0.043(4) 0.006(3) 0.020(4) 0.003(3)
C38 0.032(4) 0.020(3) 0.035(4) -0.006(3) 0.015(3) -0.006(3)
C39 0.040(4) 0.022(4) 0.036(4) 0.008(3) 0.015(3) 0.001(3)
C40 0.038(4) 0.017(3) 0.030(4) -0.001(3) 0.016(3) 0.001(3)
C41 0.042(4) 0.026(4) 0.055(5) -0.011(3) 0.028(4) -0.009(3)
C42 0.037(4) 0.025(4) 0.041(4) 0.001(3) 0.022(3) -0.005(3)
C43 0.048(5) 0.023(4) 0.061(5) 0.002(3) 0.035(4) 0.003(3)
C44 0.070(6) 0.022(4) 0.044(4) -0.001(4) 0.030(4) 0.008(3)
C45 0.038(4) 0.040(4) 0.056(5) 0.002(3) 0.030(4) -0.003(4)
C46 0.047(5) 0.035(4) 0.052(5) 0.003(3) 0.034(4) -0.004(3)
C47 0.049(5) 0.030(4) 0.045(4) 0.002(3) 0.026(4) 0.006(3)
C48 0.060(5) 0.023(4) 0.039(4) -0.003(3) 0.031(4) 0.003(3)
C49 0.057(5) 0.025(4) 0.040(4) 0.002(4) 0.008(4) 0.006(3)
C50 0.031(4) 0.017(3) 0.054(4) 0.006(3) 0.023(4) 0.004(3)
C51 0.041(4) 0.025(4) 0.038(4) -0.002(3) 0.016(4) -0.002(3)
C52 0.044(4) 0.030(4) 0.044(4) 0.001(3) 0.028(4) -0.001(3)
C53 0.040(4) 0.029(4) 0.049(4) 0.003(3) 0.027(4) 0.005(3)
C54 0.036(4) 0.020(3) 0.042(4) -0.000(3) 0.016(3) -0.001(3)
C55 0.038(4) 0.022(4) 0.067(5) -0.000(3) 0.021(4) -0.002(4)
C56 0.045(5) 0.035(4) 0.057(5) -0.002(3) 0.033(4) -0.009(4)
C58 0.057(5) 0.020(4) 0.044(4) 0.012(4) 0.004(4) -0.001(3)
C59 0.034(4) 0.028(4) 0.064(5) 0.002(3) 0.023(4) -0.003(4)
C60 0.040(4) 0.023(4) 0.064(5) 0.002(3) 0.022(4) -0.006(4)
C61 0.033(4) 0.031(4) 0.037(4) 0.006(3) 0.013(3) -0.002(3)
C62 0.080(6) 0.030(4) 0.052(5) 0.001(4) 0.044(5) 0.005(4)
C63 0.050(5) 0.018(3) 0.034(4) -0.002(3) 0.015(4) 0.001(3)
C64 0.028(4) 0.021(3) 0.030(3) -0.003(3) 0.014(3) -0.000(3)
C65 0.044(4) 0.020(3) 0.057(5) 0.005(3) 0.024(4) 0.000(3)
C66 0.063(5) 0.037(4) 0.050(5) 0.017(4) 0.033(4) 0.009(4)
C68 0.042(4) 0.052(5) 0.045(4) 0.002(4) 0.026(4) 0.003(4)
C69 0.063(5) 0.035(4) 0.050(5) 0.001(4) 0.035(4) 0.006(4)
C70 0.046(4) 0.043(4) 0.046(4) -0.007(4) 0.030(4) 0.001(4)
C71 0.056(5) 0.021(4) 0.036(4) -0.004(3) 0.017(4) 0.002(3)
C72 0.076(6) 0.029(4) 0.057(5) -0.013(4) 0.044(5) -0.013(4)
C73 0.044(4) 0.040(4) 0.050(4) 0.007(4) 0.031(4) 0.013(4)
C74 0.036(4) 0.020(3) 0.049(4) -0.002(3) 0.019(4) -0.003(3)
C75 0.045(4) 0.040(4) 0.036(4) 0.010(3) 0.022(4) 0.006(3)
C77 0.060(5) 0.040(5) 0.069(5) 0.027(4) 0.047(5) 0.021(4)
C78 0.036(4) 0.030(4) 0.051(5) -0.004(3) 0.017(4) 0.003(3)
C79 0.040(4) 0.027(4) 0.069(5) 0.008(3) 0.031(4) 0.009(4)
C80 0.042(4) 0.026(4) 0.057(5) -0.003(3) 0.026(4) -0.000(3)
C81 0.045(5) 0.023(4) 0.054(5) -0.001(3) 0.027(4) 0.001(3)
C82 0.023(3) 0.019(3) 0.034(4) -0.006(3) 0.002(3) -0.004(3)
C83 0.085(7) 0.033(4) 0.058(5) 0.013(4) 0.041(5) 0.005(4)
C84 0.069(6) 0.047(5) 0.071(6) 0.003(4) 0.047(5) 0.022(4)
C85 0.117(8) 0.037(5) 0.061(5) -0.020(5) 0.064(6) -0.007(4)
C86 0.063(5) 0.025(4) 0.061(5) -0.000(4) 0.028(5) 0.001(4)
C87 0.069(6) 0.037(5) 0.098(7) 0.006(4) 0.064(6) 0.014(5)
C88 0.046(5) 0.047(5) 0.046(4) 0.007(4) 0.031(4) -0.002(4)
C89 0.116(8) 0.027(4) 0.051(5) 0.008(5) 0.051(5) 0.006(4)
C90 0.079(6) 0.033(4) 0.066(5) -0.010(4) 0.047(5) -0.002(4)
C91 0.069(6) 0.047(5) 0.121(8) 0.017(5) 0.068(6) 0.035(6)
C92 0.026(3) 0.016(3) 0.036(4) 0.004(3) 0.020(3) 0.004(3)
C93 0.053(5) 0.052(5) 0.071(6) 0.027(4) 0.043(5) 0.020(4)
C94 0.107(8) 0.039(5) 0.065(5) 0.010(5) 0.068(6) 0.007(4)
C95 0.136(9) 0.033(5) 0.094(7) -0.016(5) 0.088(7) -0.000(5)
C96 0.082(7) 0.039(5) 0.108(8) 0.000(5) 0.078(7) 0.004(5)
C97 0.096(7) 0.045(5) 0.074(6) 0.016(5) 0.067(6) 0.020(5)
C100 0.093(7) 0.064(6) 0.068(6) 0.050(6) 0.053(6) 0.025(5)
C101 0.135(11) 0.076(8) 0.069(7) 0.072(8) 0.060(7) 0.024(6)
C102 0.073(6) 0.027(4) 0.077(6) -0.008(4) 0.039(5) -0.001(4)
C104 0.159(10) 0.030(5) 0.087(7) -0.000(6) 0.095(8) 0.006(5)
C105 0.118(10) 0.057(7) 0.162(13) 0.044(7) 0.109(11) 0.047(8)
C106 0.118(10) 0.073(8) 0.161(12) 0.049(7) 0.116(10) 0.050(8)
C107 0.036(4) 0.018(3) 0.033(4) -0.001(3) 0.022(3) -0.003(3)
C108 0.045(5) 0.038(4) 0.048(4) -0.003(4) 0.025(4) 0.001(4)
C109 0.031(4) 0.018(3) 0.032(3) -0.001(3) 0.015(3) -0.002(3)
C111 0.042(4) 0.029(4) 0.040(4) 0.006(3) 0.015(4) 0.000(3)
C113 0.039(4) 0.047(5) 0.035(4) -0.001(4) 0.017(4) -0.004(3)
C116 0.055(5) 0.042(5) 0.094(7) -0.004(4) 0.051(5) -0.006(5)
C118 0.051(5) 0.049(5) 0.068(6) 0.004(4) 0.017(5) -0.024(5)

loop_
_atom_type_symbol
_atom_type_description
_atom_type_scat_dispersion_real
_atom_type_scat_dispersion_imag
_atom_type_scat_source
C C 0.0181 0.0091
;
International Tables for Crystallography
(1992, Vol. C, Tables 4.2.6.8 and 6.1.1.4)
;
H H 0.0000 0.0000
;
International Tables for Crystallography
(1992, Vol. C, Table 6.1.1.4)
;
Cl Cl 0.3639 0.7018
;
International Tables for Crystallography
(1992, Vol. C, Tables 4.2.6.8 and 6.1.1.4)
;
N N 0.0311 0.0180
;
International Tables for Crystallography
(1992, Vol. C, Tables 4.2.6.8 and 6.1.1.4)
;
O O 0.0492 0.0322
;
International Tables for Crystallography
(1992, Vol. C, Tables 4.2.6.8 and 6.1.1.4)
;
P P 0.2955 0.4335
;
International Tables for Crystallography
(1992, Vol. C, Tables 4.2.6.8 and 6.1.1.4)
;

loop_
_geom_angle_atom_site_label_1
_geom_angle_atom_site_label_2
_geom_angle_atom_site_label_3
_geom_angle
_geom_angle_publ_flag
N12 P1 N98 116.1(4) yes
N12 P1 N99 103.5(3) yes
N12 P1 N103 102.8(4) yes
N98 P1 N99 112.1(3) yes
N98 P1 N103 109.4(3) yes
N99 P1 N103 112.5(3) yes
N14 P27 N57 105.0(4) yes
N14 P27 N67 110.0(4) yes
N14 P27 N76 110.7(3) yes
N57 P27 N67 104.8(3) yes
N57 P27 N76 111.5(4) yes
N67 P27 N76 114.3(3) yes
C108 O1 C111 114.1(7) yes
C3 O3 C118 110.5(11) yes
C34 N1 C38 124.7(5) yes
C34 N1 C107 107.7(4) yes
C38 N1 C107 124.5(5) yes
C32 N2 C71 117.9(6) yes
C32 N2 C82 116.7(7) yes
C71 N2 C82 122.4(6) yes
C26 N3 C54 124.5(5) yes
C26 N3 C92 107.3(5) yes
C54 N3 C92 125.0(5) yes
C28 N4 C74 117.8(6) yes
C28 N4 C82 109.0(7) yes
C74 N4 C82 129.2(6) yes
C11 N5 C58 115.6(7) yes
C11 N5 C60 118.6(6) yes
C58 N5 C60 122.0(7) yes
C20 N7 C29 117.5(5) yes
C20 N7 C92 110.1(5) yes
C29 N7 C92 129.8(5) yes
C11 N9 C49 112.2(7) yes
C11 N9 C63 127.0(6) yes
C49 N9 C63 115.1(7) yes
C17 N11 C64 118.8(5) yes
C17 N11 C107 110.5(5) yes
C64 N11 C107 127.1(5) yes
P1 N12 C30 114.9(5) yes
P27 N14 C82 136.9(6) yes
P27 N57 C37 113.8(5) yes
P27 N67 C92 131.2(4) yes
P27 N76 C40 131.4(4) yes
P1 N98 C10 131.7(4) yes
P1 N99 C107 132.4(4) yes
P1 N103 C11 137.4(6) yes
C111 C1 C113 103.3(7) yes
C116 C2 C118 94.4(10) yes
O3 C3 C116 108.1(9) yes
C14 C4 C38 116.4(6) yes
C14 C4 C41 121.5(8) yes
C38 C4 C41 122.2(7) yes
C19 C5 C53 116.7(7) yes
C18 C6 C21 121.5(7) yes
C18 C6 C64 122.8(6) yes
C21 C6 C64 115.6(6) yes
C24 C7 C40 120.2(6) yes
C24 C7 C43 125.1(8) yes
C40 C7 C43 114.6(7) yes
C18 C8 C73 116.3(7) yes
N98 C10 C64 113.7(5) yes
N98 C10 C109 115.6(6) yes
C64 C10 C109 109.4(6) yes
N5 C11 N9 103.2(6) yes
N5 C11 N103 122.8(8) yes
N9 C11 N103 133.9(7) yes
C22 C13 C51 122.7(6) yes
C22 C13 C71 122.0(6) yes
C51 C13 C71 115.3(6) yes
C4 C14 C31 117.9(7) yes
C25 C15 C39 120.2(8) yes
C45 C16 C109 113.5(6) yes
N11 C17 C34 100.5(5) yes
C6 C18 C8 120.9(7) yes
C5 C19 C29 118.7(6) yes
C5 C19 C52 123.2(8) yes
C29 C19 C52 118.0(6) yes
N7 C20 C26 99.7(5) yes
C6 C21 C70 117.3(7) yes
C13 C22 C61 121.4(7) yes
C33 C23 C55 118.5(7) yes
C33 C23 C60 124.0(7) yes
C55 C23 C60 117.6(6) yes
C7 C24 C85 117.2(7) yes
C15 C25 C66 117.4(8) yes
N3 C26 C20 106.3(5) yes
N4 C28 C32 105.7(6) yes
N7 C29 C19 113.6(6) yes
N7 C29 C40 111.9(6) yes
C19 C29 C40 111.0(6) yes
N12 C30 C48 105.3(6) yes
N12 C30 C63 111.4(5) yes
C48 C30 C63 108.3(7) yes
C14 C31 C68 119.5(7) yes
N2 C32 C28 97.9(6) yes
C23 C33 C78 124.0(7) yes
N1 C34 C17 105.1(5) yes
C44 C35 C63 119.8(7) yes
C44 C35 C89 122.6(8) yes
C63 C35 C89 117.5(6) yes
C46 C36 C53 123.5(9) yes
N57 C37 C74 109.4(6) yes
N57 C37 C77 107.5(6) yes
C74 C37 C77 111.7(7) yes
N1 C38 C4 110.7(6) yes
C15 C39 C54 119.3(7) yes
C15 C39 C72 122.0(8) yes
C54 C39 C72 118.7(7) yes
N76 C40 C7 110.4(6) yes
N76 C40 C29 115.7(6) yes
C7 C40 C29 110.7(6) yes
C4 C41 C56 120.8(7) yes
C75 C42 C109 122.8(7) yes
C7 C43 C87 117.1(8) yes
C35 C44 C102 119.1(8) yes
C16 C45 C88 122.2(7) yes
C36 C46 C52 117.3(7) yes
C51 C47 C80 121.7(7) yes
C30 C48 C62 120.9(7) yes
C30 C48 C69 116.4(7) yes
C62 C48 C69 122.8(9) yes
N9 C49 C58 101.8(7) yes
C65 C50 C74 123.4(7) yes
C65 C50 C79 118.8(7) yes
C74 C50 C79 117.4(6) yes
C13 C51 C47 115.5(6) yes
C19 C52 C46 119.8(7) yes
C5 C53 C36 119.4(7) yes
N3 C54 C39 115.9(6) yes
C23 C55 C59 116.7(6) yes
C41 C56 C68 117.6(8) yes
N5 C58 C49 101.5(7) yes
C55 C59 C81 124.7(8) yes
N5 C60 C23 114.7(7) yes
C22 C61 C80 116.2(6) yes
C48 C62 C94 120.8(8) yes
N9 C63 C30 114.9(7) yes
N9 C63 C35 105.8(6) yes
C30 C63 C35 109.2(6) yes
N11 C64 C6 110.5(6) yes
N11 C64 C10 114.5(6) yes
C6 C64 C10 111.0(6) yes
C50 C65 C86 124.0(8) yes
C25 C66 C90 121.8(9) yes
C31 C68 C56 122.7(9) yes
C48 C69 C84 116.8(8) yes
C21 C70 C73 120.6(8) yes
N2 C71 C13 111.3(6) yes
C39 C72 C90 116.7(8) yes
C8 C73 C70 123.3(9) yes
N4 C74 C37 118.8(7) yes
N4 C74 C50 107.0(6) yes
C37 C74 C50 104.7(6) yes
C42 C75 C88 113.5(6) yes
C37 C77 C91 116.5(8) yes
C37 C77 C100 120.1(8) yes
C91 C77 C100 123.4(10) yes
C33 C78 C81 117.9(6) yes
C50 C79 C93 115.8(7) yes
C47 C80 C61 122.6(7) yes
C59 C81 C78 118.2(7) yes
N2 C82 N4 106.0(6) yes
N2 C82 N14 123.5(7) yes
N4 C82 N14 130.4(7) yes
C86 C83 C93 118.7(9) yes
C69 C84 C97 119.9(9) yes
C24 C85 C96 116.7(9) yes
C65 C86 C83 118.1(8) yes
C43 C87 C96 117.6(9) yes
C45 C88 C75 124.3(8) yes
C35 C89 C104 117.5(8) yes
C66 C90 C72 121.8(8) yes
C77 C91 C106 119.4(11) yes
N3 C92 N7 111.2(5) yes
N3 C92 N67 117.7(5) yes
N7 C92 N67 131.1(5) yes
C79 C93 C83 124.4(9) yes
C62 C94 C97 116.8(9) yes
C102 C95 C104 121.8(11) yes
C85 C96 C87 126.2(12) yes
C84 C97 C94 122.9(11) yes
C77 C100 C101 116.4(10) yes
C100 C101 C105 115.5(12) yes
C44 C102 C95 118.3(8) yes
C89 C104 C95 120.8(11) yes
C101 C105 C106 126.9(18) yes
C91 C106 C105 118.4(13) yes
N1 C107 N11 109.9(5) yes
N1 C107 N99 118.3(5) yes
N11 C107 N99 131.9(5) yes
O1 C108 C113 101.9(6) yes
C10 C109 C16 115.7(6) yes
C10 C109 C42 120.6(6) yes
C16 C109 C42 123.7(7) yes
O1 C111 C1 101.0(6) yes
C1 C113 C108 102.8(7) yes
C2 C116 C3 102.9(10) yes
O3 C118 C2 110.9(9) yes
P1 N12 H12A 122.5(5) no
C30 N12 H12A 122.6(7) no
P27 N57 H57A 123.1(6) no
C37 N57 H57A 123.0(7) no
P27 N76 H76A 114.3(4) no
C40 N76 H76A 114.3(5) no
P1 N98 H98A 114.1(4) no
C10 N98 H98A 114.2(5) no
C111 C1 H1A 111.1(6) no
C111 C1 H1B 111.3(7) no
C113 C1 H1A 110.6(7) no
C113 C1 H1B 111.2(6) no
H1A C1 H1B 109.3(8) no
C116 C2 H2A 106.2(12) no
C116 C2 H2B 107.7(11) no
C118 C2 H2A 117.4(13) no
C118 C2 H2B 119.8(16) no
H2A C2 H2B 108.9(17) no
O3 C3 H3A 110.3(11) no
O3 C3 H3B 109.5(14) no
C116 C3 H3A 110.6(13) no
C116 C3 H3B 109.8(11) no
H3A C3 H3B 108.5(11) no
C19 C5 H5 121.5(8) no
C53 C5 H5 121.8(7) no
C18 C8 H8 121.6(8) no
C73 C8 H8 122.1(9) no
N98 C10 H10 105.6(6) no
C64 C10 H10 105.9(6) no
C109 C10 H10 105.8(6) no
C4 C14 H14 120.9(8) no
C31 C14 H14 121.2(7) no
C25 C15 H15 119.9(8) no
C39 C15 H15 119.9(9) no
C45 C16 H16 123.3(8) no
C109 C16 H16 123.2(8) no
N11 C17 H17A 111.5(6) no
N11 C17 H17B 111.6(7) no
C34 C17 H17A 111.8(7) no
C34 C17 H17B 112.0(6) no
H17A C17 H17B 109.3(6) no
C6 C18 H18 119.9(8) no
C8 C18 H18 119.3(7) no
N7 C20 H20A 111.9(6) no
N7 C20 H20B 111.8(7) no
C26 C20 H20A 112.3(7) no
C26 C20 H20B 111.8(6) no
H20A C20 H20B 109.1(6) no
C6 C21 H21 121.4(8) no
C70 C21 H21 121.3(8) no
C13 C22 H22 119.3(7) no
C61 C22 H22 119.3(6) no
C7 C24 H24 121.5(9) no
C85 C24 H24 121.3(8) no
C15 C25 H25 121.0(9) no
C66 C25 H25 121.6(10) no
N3 C26 H26A 110.6(6) no
N3 C26 H26B 110.7(6) no
C20 C26 H26A 110.5(6) no
C20 C26 H26B 110.3(6) no
H26A C26 H26B 108.4(7) no
N4 C28 H28A 110.8(6) no
N4 C28 H28B 110.6(6) no
C32 C28 H28A 110.4(7) no
C32 C28 H28B 110.3(7) no
H28A C28 H28B 109.0(8) no
N7 C29 H29 106.7(6) no
C19 C29 H29 106.8(6) no
C40 C29 H29 106.4(6) no
N12 C30 H30 110.2(7) no
C48 C30 H30 111.1(7) no
C63 C30 H30 110.5(6) no
C14 C31 H31 120.3(8) no
C68 C31 H31 120.1(9) no
N2 C32 H32A 112.2(6) no
N2 C32 H32B 112.1(6) no
C28 C32 H32A 112.0(7) no
C28 C32 H32B 112.1(7) no
H32A C32 H32B 110.1(7) no
C23 C33 H33 117.9(7) no
C78 C33 H33 118.1(6) no
N1 C34 H34A 110.7(6) no
N1 C34 H34B 110.6(6) no
C17 C34 H34A 110.7(6) no
C17 C34 H34B 111.0(6) no
H34A C34 H34B 108.7(7) no
C46 C36 H36 118.2(8) no
C53 C36 H36 118.3(7) no
N57 C37 H37 109.2(7) no
C74 C37 H37 109.8(6) no
C77 C37 H37 109.2(7) no
N1 C38 H38A 109.5(6) no
N1 C38 H38B 109.6(6) no
C4 C38 H38A 109.6(6) no
C4 C38 H38B 109.4(7) no
H38A C38 H38B 107.9(7) no
N76 C40 H40 106.4(6) no
C7 C40 H40 106.5(6) no
C29 C40 H40 106.5(6) no
C4 C41 H41 119.5(9) no
C56 C41 H41 119.7(8) no
C75 C42 H42 118.5(6) no
C109 C42 H42 118.7(8) no
C7 C43 H43 121.9(9) no
C87 C43 H43 121.0(8) no
C35 C44 H44 120.1(8) no
C102 C44 H44 120.8(7) no
C16 C45 H45 118.6(7) no
C88 C45 H45 119.2(9) no
C36 C46 H46 121.0(9) no
C52 C46 H46 121.7(8) no
C51 C47 H47 119.1(7) no
C80 C47 H47 119.2(7) no
N9 C49 H49A 111.1(7) no
N9 C49 H49B 111.1(7) no
C58 C49 H49A 111.7(7) no
C58 C49 H49B 111.8(8) no
H49A C49 H49B 109.2(8) no
C13 C51 H51 122.4(7) no
C47 C51 H51 122.1(8) no
C19 C52 H52 120.3(9) no
C46 C52 H52 119.9(7) no
C5 C53 H53 120.3(7) no
C36 C53 H53 120.2(9) no
N3 C54 H54A 108.1(6) no
N3 C54 H54B 108.0(6) no
C39 C54 H54A 108.6(6) no
C39 C54 H54B 108.5(7) no
H54A C54 H54B 107.4(7) no
C23 C55 H55 121.9(8) no
C59 C55 H55 121.3(8) no
C41 C56 H56 121.5(8) no
C68 C56 H56 120.9(9) no
N5 C58 H58A 111.5(7) no
N5 C58 H58B 111.9(7) no
C49 C58 H58A 111.1(8) no
C49 C58 H58B 111.6(8) no
H58A C58 H58B 109.1(7) no
C55 C59 H59 117.8(6) no
C81 C59 H59 117.5(8) no
N5 C60 H60A 108.8(8) no
N5 C60 H60B 108.1(7) no
C23 C60 H60A 109.0(7) no
C23 C60 H60B 108.5(7) no
H60A C60 H60B 107.5(7) no
C22 C61 H61 121.9(7) no
C80 C61 H61 121.9(7) no
C48 C62 H62 119.3(10) no
C94 C62 H62 119.9(8) no
N9 C63 H63 109.0(7) no
C30 C63 H63 108.8(6) no
C35 C63 H63 109.0(7) no
N11 C64 H64 106.9(6) no
C6 C64 H64 106.7(6) no
C10 C64 H64 106.8(6) no
C50 C65 H65 117.5(8) no
C86 C65 H65 118.5(7) no
C25 C66 H66 119.0(8) no
C90 C66 H66 119.2(8) no
C31 C68 H68 118.6(8) no
C56 C68 H68 118.7(8) no
C48 C69 H69 121.6(10) no
C84 C69 H69 121.6(9) no
C21 C70 H70 119.7(8) no
C73 C70 H70 119.7(9) no
N2 C71 H71A 109.5(7) no
N2 C71 H71B 109.6(7) no
C13 C71 H71A 109.1(7) no
C13 C71 H71B 109.3(7) no
H71A C71 H71B 107.9(7) no
C39 C72 H72 121.5(10) no
C90 C72 H72 121.8(9) no
C8 C73 H73 118.6(8) no
C70 C73 H73 118.2(8) no
N4 C74 H74 108.5(6) no
C37 C74 H74 108.7(6) no
C50 C74 H74 108.7(7) no
C42 C75 H75 123.2(8) no
C88 C75 H75 123.3(9) no
C33 C78 H78 120.9(8) no
C81 C78 H78 121.3(8) no
C50 C79 H79 122.0(8) no
C93 C79 H79 122.2(9) no
C47 C80 H80 118.4(8) no
C61 C80 H80 119.0(7) no
C59 C81 H81 120.7(8) no
C78 C81 H81 121.0(7) no
C86 C83 H83 120.4(9) no
C93 C83 H83 120.9(11) no
C69 C84 H84 120.0(9) no
C97 C84 H84 120.1(11) no
C24 C85 H85 121.0(10) no
C96 C85 H85 122.3(13) no
C65 C86 H86 120.9(10) no
C83 C86 H86 121.0(9) no
C43 C87 H87 121.6(10) no
C96 C87 H87 120.7(12) no
C45 C88 H88 118.3(8) no
C75 C88 H88 117.4(7) no
C35 C89 H89 121.2(10) no
C104 C89 H89 121.3(10) no
C66 C90 H90 119.3(11) no
C72 C90 H90 118.9(9) no
C77 C91 H91 120.3(12) no
C106 C91 H91 120.2(11) no
C79 C93 H93 117.6(8) no
C83 C93 H93 118.0(10) no
C62 C94 H94 121.9(10) no
C97 C94 H94 121.2(12) no
C102 C95 H95 118.9(9) no
C104 C95 H95 119.3(12) no
C85 C96 H96 116.8(11) no
C87 C96 H96 117.0(9) no
C84 C97 H97 118.8(10) no
C94 C97 H97 118.3(9) no
C77 C100 H100 121.5(11) no
C101 C100 H100 122.2(10) no
C100 C101 H101 122.2(13) no
C105 C101 H101 122.4(16) no
C44 C102 H102 120.7(10) no
C95 C102 H102 121.0(10) no
C89 C104 H104 119.6(9) no
C95 C104 H104 119.6(11) no
C101 C105 H105 117.3(15) no
C106 C105 H105 115.8(14) no
C91 C106 H106 120.7(15) no
C105 C106 H106 120.9(19) no
O1 C108 H10A 111.1(8) no
O1 C108 H10B 111.6(7) no
C113 C108 H10A 111.3(7) no
C113 C108 H10B 111.6(8) no
H10A C108 H10B 109.1(6) no
O1 C111 H11C 111.7(7) no
O1 C111 H11D 111.6(7) no
C1 C111 H11C 111.4(7) no
C1 C111 H11D 111.8(8) no
H11C C111 H11D 109.2(7) no
C1 C113 H11A 111.1(7) no
C1 C113 H11B 111.3(6) no
C108 C113 H11A 110.9(6) no
C108 C113 H11B 111.1(8) no
H11A C113 H11B 109.4(8) no
C2 C116 H11E 109.9(8) no
C2 C116 H11F 113.1(11) no
C3 C116 H11E 111.4(10) no
C3 C116 H11F 110.6(8) no
H11E C116 H11F 108.8(9) no
O3 C118 H11G 111.1(9) no
O3 C118 H11H 111.0(9) no
C2 C118 H11G 108.6(10) no
C2 C118 H11H 107.1(10) no
H11G C118 H11H 108.0(8) no

loop_
_geom_bond_atom_site_label_1
_geom_bond_atom_site_label_2
_geom_bond_distance
_geom_bond_publ_flag
P1 N12 1.600(9) yes
P1 N98 1.700(7) yes
P1 N99 1.578(5) yes
P1 N103 1.581(6) yes
P27 N14 1.623(7) yes
P27 N57 1.547(8) yes
P27 N67 1.592(6) yes
P27 N76 1.678(6) yes
O1 C108 1.445(11) yes
O1 C111 1.437(8) yes
O3 C3 1.282(17) yes
O3 C118 1.433(13) yes
N1 C34 1.505(8) yes
N1 C38 1.492(8) yes
N1 C107 1.364(8) yes
N2 C32 1.449(9) yes
N2 C71 1.364(12) yes
N2 C82 1.371(10) yes
N3 C26 1.479(8) yes
N3 C54 1.522(9) yes
N3 C92 1.370(8) yes
N4 C28 1.532(8) yes
N4 C74 1.404(12) yes
N4 C82 1.300(10) yes
N5 C11 1.346(9) yes
N5 C58 1.453(10) yes
N5 C60 1.356(13) yes
N7 C20 1.480(8) yes
N7 C29 1.496(9) yes
N7 C92 1.425(8) yes
N9 C11 1.322(11) yes
N9 C49 1.522(9) yes
N9 C63 1.385(11) yes
N11 C17 1.485(8) yes
N11 C64 1.444(8) yes
N11 C107 1.402(7) yes
N12 C30 1.471(9) yes
N14 C82 1.308(8) yes
N57 C37 1.466(9) yes
N67 C92 1.332(7) yes
N76 C40 1.468(8) yes
N98 C10 1.512(8) yes
N99 C107 1.351(8) yes
N103 C11 1.322(8) yes
C1 C111 1.433(13) yes
C1 C113 1.551(10) yes
C2 C116 1.607(15) yes
C2 C118 1.48(3) yes
C3 C116 1.528(19) yes
C4 C14 1.375(10) yes
C4 C38 1.417(12) yes
C4 C41 1.392(10) yes
C5 C19 1.388(9) yes
C5 C53 1.310(13) yes
C6 C18 1.425(10) yes
C6 C21 1.383(9) yes
C6 C64 1.450(12) yes
C7 C24 1.428(11) yes
C7 C40 1.437(12) yes
C7 C43 1.412(9) yes
C8 C18 1.312(12) yes
C8 C73 1.371(10) yes
C10 C64 1.532(9) yes
C10 C109 1.469(12) yes
C13 C22 1.456(9) yes
C13 C51 1.381(11) yes
C13 C71 1.506(10) yes
C14 C31 1.315(13) yes
C15 C25 1.334(14) yes
C15 C39 1.417(11) yes
C16 C45 1.343(13) yes
C16 C109 1.356(9) yes
C17 C34 1.516(9) yes
C19 C29 1.451(12) yes
C19 C52 1.422(10) yes
C20 C26 1.571(11) yes
C21 C70 1.300(13) yes
C22 C61 1.377(10) yes
C23 C33 1.427(9) yes
C23 C55 1.342(11) yes
C23 C60 1.545(11) yes
C24 C85 1.321(16) yes
C25 C66 1.362(12) yes
C28 C32 1.458(13) yes
C29 C40 1.538(9) yes
C30 C48 1.414(13) yes
C30 C63 1.602(9) yes
C31 C68 1.380(11) yes
C33 C78 1.403(11) yes
C35 C44 1.433(10) yes
C35 C63 1.479(11) yes
C35 C89 1.374(14) yes
C36 C46 1.367(10) yes
C36 C53 1.433(11) yes
C37 C74 1.600(9) yes
C37 C77 1.452(14) yes
C39 C54 1.450(13) yes
C39 C72 1.379(11) yes
C41 C56 1.290(13) yes
C42 C75 1.325(13) yes
C42 C109 1.452(10) yes
C43 C87 1.302(15) yes
C44 C102 1.344(13) yes
C45 C88 1.441(11) yes
C46 C52 1.304(13) yes
C47 C51 1.391(10) yes
C47 C80 1.447(10) yes
C48 C62 1.399(11) yes
C48 C69 1.388(11) yes
C49 C58 1.414(14) yes
C50 C65 1.384(9) yes
C50 C74 1.507(10) yes
C50 C79 1.335(12) yes
C55 C59 1.421(11) yes
C56 C68 1.375(11) yes
C59 C81 1.407(9) yes
C61 C80 1.379(12) yes
C62 C94 1.288(16) yes
C65 C86 1.375(12) yes
C66 C90 1.412(12) yes
C69 C84 1.305(15) yes
C70 C73 1.407(11) yes
C72 C90 1.308(16) yes
C75 C88 1.356(11) yes
C77 C91 1.375(12) yes
C77 C100 1.432(13) yes
C78 C81 1.339(12) yes
C79 C93 1.390(13) yes
C83 C86 1.290(16) yes
C83 C93 1.389(12) yes
C84 C97 1.404(13) yes
C85 C96 1.397(14) yes
C87 C96 1.414(16) yes
C89 C104 1.350(15) yes
C91 C106 1.31(3) yes
C94 C97 1.387(14) yes
C95 C102 1.395(17) yes
C95 C104 1.398(13) yes
C100 C101 1.40(2) yes
C101 C105 1.375(19) yes
C105 C106 1.37(3) yes
C108 C113 1.435(12) yes
N12 H12A 0.932(6) no
N57 H57A 0.934(6) no
N76 H76A 0.928(5) no
N98 H98A 0.920(5) no
C1 H1A 0.992(7) no
C1 H1B 0.986(7) no
C2 H2A 1.011(16) no
C2 H2B 0.984(14) no
C3 H3A 0.984(11) no
C3 H3B 0.995(12) no
C5 H5 0.951(7) no
C8 H8 0.954(7) no
C10 H10 1.001(6) no
C14 H14 0.951(7) no
C15 H15 0.948(8) no
C16 H16 0.952(7) no
C17 H17A 0.993(8) no
C17 H17B 0.990(8) no
C18 H18 0.949(7) no
C20 H20A 0.990(7) no
C20 H20B 0.996(9) no
C21 H21 0.950(7) no
C22 H22 0.945(8) no
C24 H24 0.942(7) no
C25 H25 0.955(8) no
C26 H26A 0.991(6) no
C26 H26B 0.990(8) no
C28 H28A 0.988(7) no
C28 H28B 0.990(7) no
C29 H29 1.001(6) no
C30 H30 0.995(7) no
C31 H31 0.952(8) no
C32 H32A 0.989(7) no
C32 H32B 0.987(7) no
C33 H33 0.953(8) no
C34 H34A 0.992(6) no
C34 H34B 0.990(9) no
C36 H36 0.945(10) no
C37 H37 0.997(7) no
C38 H38A 0.989(7) no
C38 H38B 0.990(6) no
C40 H40 1.000(6) no
C41 H41 0.948(7) no
C42 H42 0.950(7) no
C43 H43 0.956(9) no
C44 H44 0.948(10) no
C45 H45 0.951(8) no
C46 H46 0.954(8) no
C47 H47 0.951(8) no
C49 H49A 0.992(8) no
C49 H49B 0.990(7) no
C51 H51 0.949(7) no
C52 H52 0.948(7) no
C53 H53 0.953(7) no
C54 H54A 0.991(7) no
C54 H54B 0.990(6) no
C55 H55 0.944(7) no
C56 H56 0.950(8) no
C58 H58A 0.994(7) no
C58 H58B 0.989(7) no
C59 H59 0.948(8) no
C60 H60A 0.986(7) no
C60 H60B 0.992(7) no
C61 H61 0.954(7) no
C62 H62 0.960(9) no
C63 H63 1.001(7) no
C64 H64 1.001(6) no
C65 H65 0.945(9) no
C66 H66 0.947(10) no
C68 H68 0.946(10) no
C69 H69 0.948(8) no
C70 H70 0.946(8) no
C71 H71A 0.990(7) no
C71 H71B 0.991(7) no
C72 H72 0.953(8) no
C73 H73 0.951(10) no
C74 H74 0.997(7) no
C75 H75 0.950(7) no
C78 H78 0.956(7) no
C79 H79 0.952(7) no
C80 H80 0.949(7) no
C81 H81 0.951(8) no
C83 H83 0.950(10) no
C84 H84 0.948(9) no
C85 H85 0.954(10) no
C86 H86 0.955(8) no
C87 H87 0.943(9) no
C88 H88 0.952(10) no
C89 H89 0.952(8) no
C90 H90 0.951(9) no
C91 H91 0.957(11) no
C93 H93 0.951(10) no
C94 H94 0.954(9) no
C95 H95 0.944(12) no
C96 H96 0.948(14) no
C97 H97 0.952(13) no
C100 H100 0.944(10) no
C101 H101 0.952(11) no
C102 H102 0.948(8) no
C104 H104 0.952(13) no
C105 H105 0.95(2) no
C106 H106 0.952(13) no
C108 H10A 0.992(8) no
C108 H10B 0.988(7) no
C111 H11C 0.992(7) no
C111 H11D 0.992(7) no
C113 H11A 0.988(9) no
C113 H11B 0.988(7) no
C116 H11E 0.986(8) no
C116 H11F 0.993(10) no
C118 H11G 0.990(9) no
C118 H11H 0.995(9) no

loop_
_geom_contact_atom_site_label_1
_geom_contact_atom_site_label_2
_geom_contact_distance
_geom_contact_publ_flag
_geom_contact_site_symmetry_2
P1 N9 3.409(8) no .
P1 N11 3.353(7) no .
P1 C6 3.477(7) no .
P1 C16 3.574(17) no .
P1 C63 3.464(12) no .
P1 C64 3.357(8) no .
P27 N4 3.341(6) no .
P27 N7 3.319(5) no .
P27 C7 3.548(9) no .
P27 C24 3.335(10) no .
P27 C29 3.378(8) no .
P27 C74 3.359(8) no .
N1 C14 3.536(11) no .
N1 C41 2.862(11) no .
N2 C22 3.037(10) no .
N2 C51 3.391(11) no .
N2 C74 3.505(16) no .
N3 C72 2.891(14) no .
N4 N57 3.092(8) no .
N4 C65 2.966(13) no .
N4 C71 3.424(15) no .
N4 C79 3.400(14) no .
N5 C33 3.159(14) no .
N5 C55 3.443(14) no .
N5 C63 3.431(12) no .
N7 N76 3.155(7) no .
N7 C5 2.722(12) no .
N7 C7 2.900(8) no .
N7 C24 3.451(10) no .
N9 N12 3.104(7) no .
N9 C44 2.897(11) no .
N9 C60 3.361(13) no .
N9 C89 3.338(16) no .
N11 N98 3.168(7) no .
N11 C16 3.376(10) no .
N11 C18 2.731(12) no .
N11 C109 2.933(9) no .
N12 C11 3.010(9) no .
N12 C18 3.392(8) no .
N12 C62 2.756(14) no .
N12 C69 3.423(12) no .
N12 C107 3.528(11) no .
N14 C22 3.568(9) no .
N14 C37 3.018(14) no .
N14 C71 2.837(13) no .
N14 C74 3.052(11) no .
N57 C5 3.458(10) no .
N57 C82 3.063(12) no .
N57 C91 2.730(16) no .
N57 C92 3.484(9) no .
N57 C100 3.559(17) no .
N67 C5 3.559(17) no .
N67 C24 3.453(11) no .
N67 C26 3.547(8) no .
N67 C29 3.269(12) no .
N67 C39 3.568(13) no .
N67 C40 3.325(9) no .
N67 C54 2.873(9) no .
N67 C72 3.377(15) no .
N76 C19 2.983(11) no .
N76 C24 2.700(12) no .
N76 C37 3.056(11) no .
N76 C52 3.515(16) no .
N76 C92 3.229(8) no .
N98 C6 2.931(9) no .
N98 C16 2.755(13) no .
N98 C21 3.364(10) no .
N98 C30 3.268(16) no .
N98 C107 3.213(8) no .
N99 C4 3.504(9) no .
N99 C6 3.518(10) no .
N99 C10 3.327(10) no .
N99 C18 3.403(10) no .
N99 C34 3.592(9) no .
N99 C38 2.857(8) no .
N99 C41 3.327(12) no .
N99 C64 3.187(9) no .
N103 C23 3.581(10) no .
N103 C30 2.976(12) no .
N103 C33 3.585(11) no .
N103 C60 2.727(10) no .
N103 C63 3.099(14) no .
C4 C34 3.200(10) no .
C4 C68 2.639(13) no .
C4 C107 3.252(10) no .
C5 C20 3.336(12) no .
C5 C40 3.547(11) no .
C5 C46 2.831(13) no .
C5 C92 3.162(16) no .
C6 C17 3.258(11) no .
C6 C73 2.652(14) no .
C6 C107 3.122(10) no .
C7 C92 3.516(9) no .
C7 C96 2.601(16) no .
C8 C21 2.822(12) no .
C10 C21 2.886(12) no .
C10 C45 3.595(14) no .
C10 C107 3.184(9) no .
C11 C23 3.255(13) no .
C11 C30 2.983(12) no .
C11 C33 3.474(15) no .
C11 C35 3.546(14) no .
C13 C32 2.965(12) no .
C13 C80 2.745(10) no .
C13 C82 3.256(12) no .
C14 C56 2.771(11) no .
C15 C90 2.719(12) no .
C16 C64 3.360(11) no .
C16 C75 2.922(13) no .
C16 C107 3.577(12) no .
C17 C18 3.334(14) no .
C18 C70 2.726(10) no .
C18 C107 3.028(12) no .
C19 C20 3.302(11) no .
C19 C36 2.637(14) no .
C19 C92 3.327(16) no .
C22 C47 2.766(13) no .
C22 C82 3.391(11) no .
C23 C58 3.099(18) no .
C23 C81 2.826(12) no .
C24 C29 3.489(15) no .
C24 C87 2.826(11) no .
C24 C92 3.521(10) no .
C25 C72 2.820(14) no .
C26 C39 3.336(15) no .
C28 C50 2.883(17) no .
C28 C65 3.480(17) no .
C28 C71 3.500(13) no .
C28 C79 3.599(18) no .
C29 C43 3.032(12) no .
C30 C44 3.073(9) no .
C30 C84 3.563(15) no .
C30 C89 3.507(14) no .
C31 C38 3.574(13) no .
C31 C41 2.718(10) no .
C32 C51 3.593(13) no .
C33 C59 2.661(11) no .
C34 C41 3.584(11) no .
C35 C48 2.848(10) no .
C35 C49 2.731(13) no .
C35 C62 3.575(11) no .
C35 C69 3.294(11) no .
C35 C95 2.700(14) no .
C36 C101 3.557(15) no .
C37 C65 3.073(9) no .
C37 C79 3.340(11) no .
C37 C82 3.087(16) no .
C39 C66 2.673(15) no .
C39 C92 3.378(16) no .
C40 C52 2.978(15) no .
C40 C87 3.583(14) no .
C40 C92 3.204(9) no .
C41 C107 3.212(12) no .
C42 C45 2.696(11) no .
C42 C64 3.163(15) no .
C43 C85 2.844(16) no .
C44 C48 3.485(10) no .
C44 C49 3.341(13) no .
C44 C69 3.436(11) no .
C44 C104 2.768(19) no .
C48 C89 3.404(11) no .
C48 C97 2.630(16) no .
C49 C60 3.528(17) no .
C49 C89 3.369(16) no .
C50 C77 2.865(10) no .
C50 C82 3.561(14) no .
C50 C83 2.757(13) no .
C50 C100 3.313(15) no .
C51 C61 2.919(12) no .
C52 C53 2.756(10) no .
C55 C78 2.850(10) no .
C58 C63 3.565(13) no .
C62 C63 3.070(12) no .
C62 C84 2.732(13) no .
C63 C69 3.401(12) no .
C64 C70 3.586(13) no .
C65 C77 3.540(11) no .
C65 C93 2.607(14) no .
C65 C100 3.526(14) no .
C69 C73 3.592(10) no .
C69 C94 2.809(13) no .
C72 C92 3.277(17) no .
C73 C84 3.534(13) no .
C74 C91 3.103(15) no .
C74 C100 3.528(19) no .
C77 C79 3.233(10) no .
C77 C105 2.63(3) no .
C79 C86 2.796(10) no .
C79 C100 3.584(13) no .
C88 C109 2.652(14) no .
C89 C102 2.825(12) no .
C91 C101 2.815(18) no .
C100 C106 2.806(17) no .
Cl1 N76 3.218(5) no .
Cl1 C22 3.592(17) no .
Cl1 C42 3.443(9) no 1_454
Cl1 C65 3.435(10) no .
Cl2 N98 3.203(5) no .
Cl2 C33 3.476(9) no .
Cl2 C52 3.568(9) no 1_656
O1 C20 3.215(10) no 2_546
O1 C28 3.278(8) no .
O1 C32 3.473(9) no .
O1 C38 3.528(17) no .
O3 C17 3.370(18) no 1_554
O3 C49 3.321(11) no 2_646
O3 C54 3.530(14) no 2_646
N2 N5 3.389(8) no .
N5 N2 3.389(8) no .
N5 C71 3.595(9) no .
N67 C118 3.544(12) no 2_656
N76 Cl1 3.218(5) no .
N98 Cl2 3.203(5) no .
C17 O3 3.370(18) no 1_556
C20 O1 3.215(10) no 2_556
C20 C108 3.517(13) no 2_556
C22 Cl1 3.592(17) no .
C28 O1 3.278(8) no .
C28 C111 3.392(10) no .
C32 O1 3.473(9) no .
C33 Cl2 3.476(9) no .
C38 O1 3.528(17) no .
C38 C111 3.513(16) no .
C42 Cl1 3.443(9) no 1_656
C45 C93 3.576(14) no 1_556
C49 O3 3.321(11) no 2_656
C49 C118 3.567(13) no 2_656
C52 Cl2 3.568(9) no 1_454
C54 O3 3.530(14) no 2_656
C54 C118 3.555(15) no 2_656
C60 C71 3.427(10) no .
C65 Cl1 3.435(10) no .
C71 N5 3.595(9) no .
C71 C60 3.427(10) no .
C75 C85 3.555(11) no 1_656
C75 C87 3.550(11) no 1_656
C75 C96 3.319(11) no 1_656
C83 C95 3.571(13) no 2_646
C85 C75 3.555(11) no 1_454
C87 C75 3.550(11) no 1_454
C87 C88 3.476(11) no 1_454
C88 C87 3.476(11) no 1_656
C88 C93 3.457(13) no 1_556
C88 C96 3.417(11) no 1_656
C93 C45 3.576(14) no 1_554
C93 C88 3.457(13) no 1_554
C95 C83 3.571(13) no 2_656
C96 C75 3.319(11) no 1_454
C96 C88 3.417(11) no 1_454
C96 C104 3.34(2) no 1_455
C104 C96 3.34(2) no 1_655
C108 C20 3.517(13) no 2_546
C111 C28 3.392(10) no .
C111 C38 3.513(16) no .
C118 N67 3.544(12) no 2_646
C118 C49 3.567(13) no 2_646
C118 C54 3.555(15) no 2_646
P1 H16 2.851(11) no .
P1 H30 2.609(3) no .
P27 H5 3.597(6) no .
P27 H24 2.620(4) no .
P27 H37 2.529(5) no .
P27 H40 3.597(7) no .
O1 H1A 3.070(8) no .
O1 H1B 2.625(7) no .
O1 H11A 3.073(10) no .
O1 H11B 2.676(7) no .
O3 H2A 2.863(13) no .
O3 H2B 3.250(17) no .
O3 H11E 2.751(12) no .
O3 H11F 3.075(12) no .
N1 H17A 3.205(9) no .
N1 H17B 2.889(6) no .
N1 H18 2.987(7) no .
N1 H41 2.633(6) no .
N2 H22 2.928(6) no .
N2 H28A 2.993(7) no .
N2 H28B 2.716(8) no .
N2 H51 3.571(11) no .
N3 H5 3.163(13) no .
N3 H20A 3.233(8) no .
N3 H20B 2.948(12) no .
N3 H72 2.602(8) no .
N4 H32A 2.902(8) no .
N4 H32B 3.169(13) no .
N4 H37 2.819(11) no .
N4 H65 2.786(8) no .
N5 H33 3.030(11) no .
N5 H49A 3.032(9) no .
N5 H49B 2.732(13) no .
N7 H5 2.346(7) no .
N7 H24 3.491(7) no .
N7 H26A 3.137(5) no .
N7 H26B 2.834(7) no .
N7 H40 3.338(5) no .
N7 H72 3.459(15) no .
N9 H30 2.734(6) no .
N9 H44 2.774(6) no .
N9 H58A 3.090(7) no .
N9 H58B 2.788(6) no .
N9 H89 3.541(14) no .
N11 H10 3.309(5) no .
N11 H16 3.398(6) no .
N11 H18 2.392(10) no .
N11 H34A 3.123(5) no .
N11 H34B 2.797(6) no .
N11 H41 3.431(8) no .
N12 H18 3.467(5) no .
N12 H62 2.567(12) no .
N12 H63 2.697(9) no .
N12 H98A 3.125(12) no .
N14 H22 2.881(6) no .
N14 H24 2.714(7) no .
N14 H37 3.017(13) no .
N14 H57A 3.180(8) no .
N14 H71A 2.440(11) no .
N14 H74 3.529(8) no .
N14 H76A 2.874(11) no .
N57 H5 3.423(6) no .
N57 H74 2.708(6) no .
N57 H76A 2.960(6) no .
N57 H91 2.480(8) no .
N67 H5 3.029(12) no .
N67 H24 2.825(7) no .
N67 H54A 2.559(7) no .
N67 H57A 2.579(8) no .
N67 H72 2.704(9) no .
N67 H76A 3.554(6) no .
N76 H24 2.396(10) no .
N76 H29 3.352(6) no .
N76 H37 2.507(7) no .
N76 H52 3.555(15) no .
N76 H57A 3.420(7) no .
N98 H12A 3.527(14) no .
N98 H16 2.402(8) no .
N98 H21 3.372(7) no .
N98 H30 2.762(11) no .
N98 H33 3.597(6) no .
N98 H64 3.368(6) no .
N99 H12A 2.581(10) no .
N99 H16 2.982(10) no .
N99 H18 2.955(7) no .
N99 H38A 2.526(5) no .
N99 H41 2.620(8) no .
N99 H98A 3.518(5) no .
N103 H12A 3.171(8) no .
N103 H16 3.058(13) no .
N103 H30 2.982(8) no .
N103 H33 2.918(7) no .
N103 H60A 2.288(7) no .
N103 H60B 3.548(7) no .
N103 H63 3.504(14) no .
N103 H98A 2.805(7) no .
C1 H10A 3.180(8) no .
C1 H10B 2.770(8) no .
C2 H3A 2.910(16) no .
C2 H3B 3.275(16) no .
C3 H2A 2.823(15) no .
C3 H2B 3.272(18) no .
C3 H11G 2.793(12) no .
C3 H11H 2.990(11) no .
C4 H31 3.178(8) no .
C4 H34A 3.599(7) no .
C4 H34B 3.016(7) no .
C4 H56 3.204(10) no .
C4 H68 3.585(10) no .
C5 H20B 2.941(8) no .
C5 H29 3.066(9) no .
C5 H36 3.203(13) no .
C5 H52 3.316(7) no .
C5 H57A 3.269(9) no .
C6 H8 3.258(13) no .
C6 H10 2.635(8) no .
C6 H17B 3.110(7) no .
C6 H70 3.160(8) no .
C6 H98A 3.552(7) no .
C7 H29 2.624(9) no .
C7 H76A 2.873(8) no .
C7 H85 3.230(15) no .
C7 H87 3.193(9) no .
C7 H96 3.549(10) no .
C8 H12A 3.374(8) no .
C8 H70 3.283(7) no .
C10 H16 2.569(8) no .
C10 H21 2.681(8) no .
C10 H42 2.691(12) no .
C11 H30 3.073(9) no .
C11 H33 2.964(12) no .
C11 H49A 3.127(9) no .
C11 H49B 2.876(12) no .
C11 H58A 3.121(7) no .
C11 H58B 2.911(6) no .
C11 H60A 2.388(9) no .
C11 H60B 3.073(9) no .
C11 H63 2.859(12) no .
C11 H98A 3.594(9) no .
C13 H32A 2.705(9) no .
C13 H32B 3.414(9) no .
C13 H47 3.211(8) no .
C13 H61 3.344(9) no .
C14 H38A 2.904(9) no .
C14 H38B 2.394(9) no .
C14 H41 3.260(7) no .
C14 H68 3.171(10) no .
C15 H54A 2.930(12) no .
C15 H54B 2.514(13) no .
C15 H66 3.158(10) no .
C15 H72 3.311(9) no .
C16 H10 3.096(9) no .
C16 H41 3.104(7) no .
C16 H42 3.305(8) no .
C16 H88 3.271(15) no .
C16 H98A 3.167(10) no .
C17 H18 2.847(13) no .
C17 H64 2.527(7) no .
C18 H12A 3.138(7) no .
C18 H17B 2.934(9) no .
C18 H21 3.314(8) no .
C18 H64 3.102(15) no .
C18 H73 3.137(9) no .
C19 H20B 3.150(7) no .
C19 H36 3.582(11) no .
C19 H40 2.642(7) no .
C19 H46 3.239(13) no .
C19 H53 3.176(8) no .
C19 H76A 3.538(8) no .
C20 H5 2.852(9) no .
C20 H29 2.563(7) no .
C21 H10 2.551(9) no .
C21 H18 3.297(7) no .
C21 H64 2.596(10) no .
C21 H73 3.189(13) no .
C22 H32A 3.254(8) no .
C22 H51 3.356(14) no .
C22 H71A 2.843(7) no .
C22 H71B 3.390(9) no .
C22 H80 3.203(8) no .
C23 H58A 3.539(17) no .
C23 H58B 2.846(13) no .
C23 H59 3.199(9) no .
C23 H78 3.355(9) no .
C24 H40 3.163(15) no .
C24 H43 3.379(12) no .
C24 H72 2.988(8) no .
C24 H76A 3.164(10) no .
C24 H96 3.153(10) no .
C25 H90 3.268(8) no .
C26 H5 3.544(10) no .
C26 H54A 3.423(8) no .
C26 H54B 2.832(8) no .
C26 H72 3.348(9) no .
C28 H65 3.471(13) no .
C28 H74 2.721(10) no .
C29 H5 2.623(8) no .
C29 H20A 2.790(7) no .
C29 H20B 2.830(6) no .
C29 H43 2.921(8) no .
C29 H52 2.622(11) no .
C29 H76A 3.274(6) no .
C30 H44 2.981(6) no .
C30 H62 2.621(9) no .
C30 H69 2.555(8) no .
C30 H98A 3.175(15) no .
C31 H56 3.272(8) no .
C32 H71A 3.243(8) no .
C32 H71B 2.610(9) no .
C33 H55 3.253(8) no .
C33 H58B 3.407(15) no .
C33 H60A 2.880(7) no .
C33 H60B 3.402(8) no .
C33 H81 3.225(9) no .
C34 H18 3.444(10) no .
C34 H38A 3.443(10) no .
C34 H38B 2.857(9) no .
C34 H41 3.438(7) no .
C35 H30 2.767(10) no .
C35 H49A 2.448(9) no .
C35 H49B 3.060(10) no .
C35 H69 3.346(8) no .
C35 H102 3.262(7) no .
C35 H104 3.196(13) no .
C36 H5 3.249(14) no .
C36 H52 3.150(9) no .
C37 H65 3.033(7) no .
C37 H76A 2.892(9) no .
C37 H79 3.559(8) no .
C37 H91 2.550(8) no .
C37 H100 2.692(12) no .
C38 H14 2.535(8) no .
C38 H34A 2.917(7) no .
C38 H34B 2.931(11) no .
C38 H41 2.640(8) no .
C39 H25 3.259(14) no .
C39 H26B 3.148(10) no .
C39 H90 3.156(8) no .
C40 H24 2.680(13) no .
C40 H43 2.567(7) no .
C40 H52 2.813(14) no .
C41 H14 3.274(7) no .
C41 H16 3.528(7) no .
C41 H34B 3.214(7) no .
C41 H38A 2.818(13) no .
C41 H38B 3.252(10) no .
C41 H68 3.127(10) no .
C42 H10 2.608(12) no .
C42 H16 3.348(9) no .
C42 H64 2.830(10) no .
C42 H88 3.104(10) no .
C43 H24 3.362(10) no .
C43 H29 2.702(9) no .
C43 H40 2.471(10) no .
C43 H96 3.160(14) no .
C44 H30 2.835(8) no .
C44 H49A 2.829(9) no .
C44 H63 3.336(7) no .
C44 H69 3.096(8) no .
C44 H89 3.324(12) no .
C44 H95 3.197(11) no .
C45 H41 3.529(12) no .
C45 H56 3.596(8) no .
C45 H75 3.343(9) no .
C46 H53 3.312(8) no .
C47 H61 3.346(15) no .
C48 H12A 2.484(8) no .
C48 H63 2.666(8) no .
C48 H84 3.166(10) no .
C48 H89 3.544(10) no .
C48 H94 3.215(11) no .
C48 H97 3.582(11) no .
C49 H44 3.431(9) no .
C49 H63 2.689(9) no .
C49 H89 3.521(12) no .
C50 H28A 2.592(12) no .
C50 H28B 3.252(15) no .
C50 H37 2.675(7) no .
C50 H86 3.292(7) no .
C50 H93 3.161(9) no .
C50 H100 3.344(12) no .
C51 H22 3.323(14) no .
C51 H32A 3.182(10) no .
C51 H71A 3.068(7) no .
C51 H71B 2.444(7) no .
C51 H80 3.315(7) no .
C52 H5 3.332(9) no .
C52 H29 2.643(10) no .
C52 H36 3.127(10) no .
C52 H40 2.641(10) no .
C53 H46 3.327(9) no .
C53 H57A 3.593(13) no .
C54 H15 2.637(11) no .
C54 H26A 2.917(9) no .
C54 H26B 2.916(7) no .
C54 H72 2.614(7) no .
C55 H33 3.225(9) no .
C55 H58B 3.361(14) no .
C55 H60A 3.084(8) no .
C55 H60B 2.494(9) no .
C55 H81 3.354(10) no .
C56 H31 3.269(7) no .
C58 H60A 3.264(11) no .
C58 H60B 2.667(10) no .
C59 H78 3.238(8) no .
C60 H33 2.773(8) no .
C60 H55 2.619(9) no .
C60 H58A 2.775(12) no .
C60 H58B 2.737(9) no .
C61 H47 3.318(14) no .
C62 H12A 2.445(12) no .
C62 H30 3.270(13) no .
C62 H63 2.799(10) no .
C62 H69 3.304(9) no .
C62 H89 3.471(8) no .
C62 H97 3.131(11) no .
C63 H12A 3.030(7) no .
C63 H44 2.687(7) no .
C63 H49A 2.733(7) no .
C63 H49B 2.701(8) no .
C63 H62 2.990(8) no .
C63 H69 3.569(9) no .
C63 H89 2.600(13) no .
C64 H16 3.517(8) no .
C64 H17A 2.787(7) no .
C64 H17B 2.802(6) no .
C64 H18 2.712(11) no .
C64 H21 2.553(7) no .
C64 H42 3.089(13) no .
C64 H98A 3.298(6) no .
C65 H28A 2.990(14) no .
C65 H37 2.806(7) no .
C65 H74 3.333(7) no .
C65 H79 3.218(8) no .
C65 H83 3.158(10) no .
C65 H93 3.557(10) no .
C65 H100 3.180(10) no .
C66 H15 3.168(10) no .
C66 H72 3.250(15) no .
C68 H14 3.202(11) no .
C68 H41 3.148(10) no .
C69 H30 2.420(11) no .
C69 H62 3.298(8) no .
C69 H73 3.588(8) no .
C69 H97 3.190(12) no .
C70 H8 3.311(9) no .
C71 H22 2.754(9) no .
C71 H32A 2.692(8) no .
C71 H32B 2.717(8) no .
C71 H51 2.594(9) no .
C72 H15 3.291(8) no .
C72 H24 3.542(9) no .
C72 H26B 3.231(11) no .
C72 H54A 2.844(11) no .
C72 H54B 3.214(9) no .
C72 H66 3.214(15) no .
C73 H18 3.149(9) no .
C73 H21 3.224(14) no .
C74 H28A 2.776(8) no .
C74 H28B 2.773(11) no .
C74 H57A 3.006(6) no .
C74 H65 2.687(6) no .
C74 H79 2.593(9) no .
C74 H91 3.017(8) no .
C75 H45 3.306(8) no .
C77 H57A 2.563(11) no .
C77 H74 2.718(12) no .
C77 H79 3.356(8) no .
C77 H101 3.294(16) no .
C77 H105 3.580(14) no .
C77 H106 3.186(10) no .
C78 H59 3.198(9) no .
C79 H28A 3.200(14) no .
C79 H65 3.178(9) no .
C79 H74 2.460(9) no .
C79 H83 3.306(9) no .
C80 H22 3.201(9) no .
C80 H51 3.345(9) no .
C81 H33 3.200(9) no .
C81 H55 3.350(9) no .
C82 H22 2.885(7) no .
C82 H28A 3.068(7) no .
C82 H28B 2.837(7) no .
C82 H32A 2.951(7) no .
C82 H32B 3.138(9) no .
C82 H37 3.183(15) no .
C82 H65 3.564(11) no .
C82 H71A 2.483(10) no .
C82 H71B 3.141(14) no .
C82 H74 2.920(9) no .
C83 H65 3.130(12) no .
C83 H79 3.317(9) no .
C84 H73 3.185(9) no .
C84 H94 3.313(10) no .
C85 H72 3.293(10) no .
C85 H87 3.341(11) no .
C85 H90 3.452(13) no .
C86 H93 3.147(11) no .
C86 H100 3.567(8) no .
C87 H85 3.363(14) no .
C88 H16 3.316(16) no .
C88 H42 3.114(10) no .
C89 H44 3.305(16) no .
C89 H49A 2.987(13) no .
C89 H49B 3.347(13) no .
C89 H63 2.455(10) no .
C89 H95 3.231(9) no .
C90 H25 3.294(10) no .
C90 H85 3.585(9) no .
C91 H37 3.222(12) no .
C91 H57A 2.447(14) no .
C91 H74 2.823(14) no .
C91 H79 3.372(9) no .
C91 H100 3.318(9) no .
C91 H105 3.127(18) no .
C92 H5 2.507(11) no .
C92 H20A 3.151(7) no .
C92 H20B 2.921(8) no .
C92 H24 3.212(6) no .
C92 H26A 3.065(6) no .
C92 H26B 2.832(7) no .
C92 H29 3.384(10) no .
C92 H54A 2.699(9) no .
C92 H54B 3.294(8) no .
C92 H57A 3.455(8) no .
C92 H72 2.614(11) no .
C93 H65 3.552(11) no .
C93 H86 3.185(10) no .
C94 H12A 3.587(14) no .
C94 H73 3.556(12) no .
C94 H84 3.298(9) no .
C95 H44 3.220(17) no .
C95 H89 3.258(9) no .
C96 H24 3.187(12) no .
C96 H43 3.209(18) no .
C97 H62 3.163(12) no .
C97 H69 3.219(13) no .
C97 H73 3.123(12) no .
C100 H37 2.531(14) no .
C100 H91 3.330(11) no .
C100 H105 3.207(13) no .
C101 H36 3.252(13) no .
C101 H106 3.296(12) no .
C102 H49A 3.585(11) no .
C102 H104 3.291(16) no .
C104 H102 3.297(14) no .
C105 H36 3.281(14) no .
C105 H91 3.17(3) no .
C105 H100 3.226(17) no .
C106 H101 3.305(15) no .
C107 H12A 3.478(12) no .
C107 H16 3.239(8) no .
C107 H17A 3.147(9) no .
C107 H17B 2.895(6) no .
C107 H18 2.424(8) no .
C107 H34A 3.092(6) no .
C107 H34B 2.840(8) no .
C107 H38A 2.664(7) no .
C107 H38B 3.272(6) no .
C107 H41 2.582(8) no .
C107 H64 3.312(8) no .
C108 H1A 3.194(8) no .
C108 H1B 2.681(8) no .
C108 H11C 3.168(9) no .
C108 H11D 2.973(11) no .
C109 H45 3.129(9) no .
C109 H64 2.613(7) no .
C109 H75 3.314(15) no .
C109 H98A 2.954(11) no .
C111 H10A 3.132(8) no .
C111 H10B 3.015(10) no .
C111 H11A 3.198(14) no .
C111 H11B 2.689(8) no .
C113 H11C 3.201(10) no .
C113 H11D 2.745(13) no .
C116 H11G 2.680(10) no .
C116 H11H 3.129(9) no .
C118 H3A 2.858(9) no .
C118 H3B 2.945(9) no .
C118 H11E 2.655(10) no .
C118 H11F 3.143(11) no .
H1A H11A 2.551(6) no .
H1A H11B 2.3558(8) no .
H1A H11C 2.510(4) no .
H1A H11D 2.224(6) no .
H1B H10B 2.768(3) no .
H1B H11A 2.356(3) no .
H1B H11B 2.9085(3) no .
H1B H11C 2.217(9) no .
H1B H11D 2.810(9) no .
H2A H3A 2.947(9) no .
H2A H11E 2.8948(3) no .
H2A H11F 2.3400(7) no .
H2A H11G 2.895(4) no .
H2A H11H 2.337(4) no .
H2B H11E 2.322(3) no .
H2B H11F 2.607(4) no .
H2B H11G 2.316(6) no .
H2B H11H 2.620(7) no .
H3A H11E 2.851(8) no .
H3A H11F 2.267(9) no .
H3A H11G 3.595(5) no .
H3A H11H 3.413(4) no .
H3B H11E 2.272(10) no .
H3B H11F 2.590(8) no .
H3B H11G 3.263(5) no .
H5 H20B 2.500(3) no .
H5 H29 3.300(5) no .
H5 H53 2.292(5) no .
H5 H57A 3.094(3) no .
H8 H12A 3.503(4) no .
H8 H18 2.276(6) no .
H8 H73 2.333(3) no .
H10 H16 3.373(6) no .
H10 H21 2.053(3) no .
H10 H42 2.488(9) no .
H10 H64 2.2704(3) no .
H10 H98A 2.210(4) no .
H10A H11A 2.528(4) no .
H10A H11B 2.203(4) no .
H10A H11D 3.469(7) no .
H10B H11A 2.204(3) no .
H10B H11B 2.799(3) no .
H10B H11C 3.568(9) no .
H11B H11D 2.735(8) no .
H11E H11G 2.707(3) no .
H12A H18 3.079(5) no .
H12A H30 2.8541(12) no .
H12A H62 2.055(8) no .
H12A H63 2.888(4) no .
H14 H31 2.289(4) no .
H14 H38A 3.051(3) no .
H14 H38B 2.174(3) no .
H15 H25 2.298(7) no .
H15 H54A 3.040(8) no .
H15 H54B 2.329(10) no .
H16 H33 3.4653(17) no .
H16 H41 2.6306(15) no .
H16 H45 2.322(7) no .
H16 H60A 3.546(6) no .
H16 H98A 2.841(4) no .
H17A H34A 2.634(5) no .
H17A H34B 2.268(3) no .
H17A H64 2.4593(10) no .
H17B H18 2.488(7) no .
H17B H34A 2.274(3) no .
H17B H34B 2.850(4) no .
H17B H64 2.7495(17) no .
H18 H64 3.333(12) no .
H20A H26A 2.687(4) no .
H20A H26B 2.315(9) no .
H20A H29 2.461(3) no .
H20B H26A 2.321(8) no .
H20B H26B 2.886(11) no .
H20B H29 2.8219(9) no .
H21 H64 2.549(3) no .
H21 H70 2.263(6) no .
H21 H98A 3.541(4) no .
H22 H24 3.2306(5) no .
H22 H32A 3.479(4) no .
H22 H61 2.3443(16) no .
H22 H71A 2.816(6) no .
H22 H76A 3.360(10) no .
H24 H40 3.456(15) no .
H24 H71A 3.405(8) no .
H24 H72 2.657(3) no .
H24 H76A 2.881(8) no .
H24 H85 2.302(4) no .
H25 H66 2.3211(16) no .
H26A H54B 2.747(7) no .
H26B H54B 3.141(5) no .
H26B H72 3.076(4) no .
H28A H32A 2.201(5) no .
H28A H32B 2.604(10) no .
H28A H65 3.115(9) no .
H28A H74 3.077(3) no .
H28A H79 3.498(8) no .
H28B H32A 2.788(3) no .
H28B H32B 2.193(6) no .
H28B H74 2.608(8) no .
H28B H79 3.551(13) no .
H29 H40 2.2829(3) no .
H29 H43 2.343(3) no .
H29 H52 2.583(6) no .
H30 H44 2.4787(4) no .
H30 H62 3.571(9) no .
H30 H63 2.948(9) no .
H30 H69 2.212(3) no .
H30 H98A 2.442(10) no .
H31 H68 2.312(4) no .
H32A H51 3.394(9) no .
H32A H71A 3.6000(15) no .
H32A H71B 2.961(5) no .
H32B H51 3.569(5) no .
H32B H71A 3.574(4) no .
H32B H71B 2.541(3) no .
H33 H58B 3.555(11) no .
H33 H60A 2.848(3) no .
H33 H78 2.342(5) no .
H33 H98A 3.075(3) no .
H34A H38B 2.771(6) no .
H34B H38B 3.188(12) no .
H34B H41 3.1895(15) no .
H36 H46 2.305(3) no .
H36 H53 2.361(7) no .
H36 H101 3.4547(8) no .
H36 H105 3.500(4) no .
H37 H57A 2.8496(12) no .
H37 H65 2.5289(4) no .
H37 H74 2.940(5) no .
H37 H76A 2.104(3) no .
H37 H91 3.495(4) no .
H37 H100 2.363(9) no .
H38A H41 2.872(10) no .
H38B H41 3.563(5) no .
H40 H43 2.377(3) no .
H40 H52 2.199(8) no .
H40 H76A 2.158(3) no .
H41 H45 3.381(10) no .
H41 H56 2.256(4) no .
H42 H64 2.527(8) no .
H42 H75 2.298(7) no .
H43 H52 3.581(6) no .
H43 H87 2.288(4) no .
H44 H49A 3.058(5) no .
H44 H69 3.089(3) no .
H44 H102 2.3126(17) no .
H45 H56 2.927(4) no .
H45 H88 2.356(8) no .
H46 H52 2.278(5) no .
H47 H51 2.3592(18) no .
H47 H80 2.363(8) no .
H49A H58A 2.568(4) no .
H49A H58B 2.171(6) no .
H49A H63 3.0884(8) no .
H49A H89 3.335(6) no .
H49B H58A 2.168(4) no .
H49B H58B 2.768(8) no .
H49B H63 2.558(3) no .
H49B H89 3.235(5) no .
H51 H71A 3.258(5) no .
H51 H71B 2.2174(15) no .
H54A H72 2.936(4) no .
H54B H72 3.516(2) no .
H55 H58B 3.538(8) no .
H55 H59 2.356(5) no .
H55 H60A 3.2771(17) no .
H55 H60B 2.268(3) no .
H56 H68 2.317(2) no .
H57A H74 2.9040(13) no .
H57A H91 1.973(3) no .
H58A H60B 2.614(8) no .
H58B H60B 3.017(3) no .
H59 H81 2.331(4) no .
H61 H80 2.343(7) no .
H62 H63 2.4672(14) no .
H62 H89 3.464(3) no .
H62 H94 2.270(4) no .
H63 H89 2.230(6) no .
H65 H86 2.317(4) no .
H65 H100 3.338(9) no .
H66 H90 2.341(7) no .
H69 H84 2.276(4) no .
H70 H73 2.324(7) no .
H72 H85 3.205(3) no .
H72 H90 2.268(7) no .
H73 H84 3.4532(18) no .
H73 H97 3.326(11) no .
H74 H79 2.238(3) no .
H74 H91 2.522(4) no .
H75 H88 2.317(4) no .
H78 H81 2.326(3) no .
H79 H91 3.5004(7) no .
H79 H93 2.337(4) no .
H83 H86 2.263(3) no .
H83 H93 2.324(2) no .
H84 H97 2.339(6) no .
H85 H90 2.823(5) no .
H85 H96 2.335(4) no .
H87 H96 2.327(9) no .
H89 H104 2.3146(16) no .
H91 H106 2.274(6) no .
H94 H97 2.333(3) no .
H95 H102 2.340(10) no .
H95 H104 2.329(4) no .
H100 H101 2.414(7) no .
H101 H105 2.321(2) no .
H105 H106 2.268(8) no .
Cl1 H10 3.351(6) no 1_454
Cl1 H15 3.329(6) no 2_546
Cl1 H21 2.969(12) no 1_454
Cl1 H22 2.866(12) no .
Cl1 H26A 3.331(7) no 2_546
Cl1 H37 3.020(3) no .
Cl1 H42 2.503(4) no 1_454
Cl1 H54B 2.9129(15) no 2_546
Cl1 H61 3.405(9) no .
Cl1 H64 2.989(5) no 1_454
Cl1 H65 2.546(4) no .
Cl1 H76A 2.3163(14) no .
Cl2 H14 3.011(3) no 2_657
Cl2 H29 3.045(8) no 1_656
Cl2 H30 2.954(8) no .
Cl2 H33 2.708(5) no .
Cl2 H34A 3.294(3) no 2_657
Cl2 H38B 2.9392(16) no 2_657
Cl2 H40 3.484(8) no 1_656
Cl2 H43 2.678(11) no 1_656
Cl2 H44 2.745(12) no .
Cl2 H52 2.846(5) no 1_656
Cl2 H78 3.392(6) no .
Cl2 H98A 2.2855(14) no .
P1 H11C 3.594(8) no .
P1 H32B 3.454(5) no .
P27 H11H 3.532(4) no 2_656
P27 H49B 3.577(6) no .
P27 H58A 3.552(11) no .
O1 H20A 2.280(7) no 2_546
O1 H26B 3.306(7) no 2_546
O1 H28A 2.521(5) no .
O1 H28B 3.561(5) no .
O1 H32A 3.114(6) no .
O1 H32B 3.575(7) no .
O1 H38A 2.854(13) no .
O1 H38B 3.305(14) no .
O1 H78 3.491(6) no 2_647
O3 H17A 2.425(13) no 1_554
O3 H34B 3.431(13) no 1_554
O3 H49A 2.533(8) no 2_646
O3 H49B 3.597(8) no 2_646
O3 H54A 2.828(11) no 2_646
O3 H54B 3.353(11) no 2_646
O3 H58B 3.275(13) no 2_646
O3 H61 3.582(9) no 1_655
N1 H11D 3.165(14) no .
N2 H60B 3.446(9) no .
N3 H11G 2.971(8) no 2_656
N3 H61 3.598(6) no 2_556
N4 H49B 3.273(5) no .
N5 H71A 3.491(7) no .
N5 H71B 3.285(6) no .
N7 H10A 3.533(8) no 2_556
N9 H28B 3.352(6) no .
N12 H11C 2.957(5) no .
N12 H28B 3.069(7) no .
N14 H49B 3.257(7) no .
N14 H58A 3.065(7) no .
N57 H11H 2.903(5) no 2_656
N57 H49B 3.042(10) no .
N67 H11G 3.311(6) no 2_656
N67 H11H 2.875(7) no 2_656
N67 H58A 3.028(10) no .
N99 H11C 2.923(12) no .
N99 H11D 3.461(9) no .
N99 H32B 2.994(7) no .
N103 H28B 3.483(13) no .
N103 H32B 3.029(6) no .
C1 H11F 3.166(14) no .
C1 H12A 3.401(9) no .
C1 H28A 3.169(8) no .
C1 H62 3.160(7) no .
C1 H81 3.078(8) no 2_647
C2 H11A 3.38(2) no .
C2 H53 3.575(16) no 2_646
C2 H57A 3.319(15) no 2_646
C2 H80 2.960(14) no 1_655
C2 H91 3.234(12) no 2_646
C3 H17A 2.829(19) no 1_554
C3 H34B 3.235(18) no 1_554
C3 H49A 3.219(12) no 2_646
C3 H93 3.465(14) no .
C4 H102 3.482(13) no 2_647
C5 H47 3.420(7) no 2_556
C5 H80 3.257(6) no 2_556
C6 H15 3.036(7) no 2_647
C7 H10A 3.448(7) no 2_556
C7 H42 3.569(6) no 1_454
C8 H25 3.300(8) no 2_647
C8 H59 3.086(7) no 2_647
C8 H81 3.279(7) no 2_647
C10 H40 3.412(6) no 1_656
C11 H28B 3.314(9) no .
C11 H32B 3.387(6) no .
C13 H20B 3.573(6) no 2_546
C13 H26A 3.550(11) no 2_546
C13 H97 2.884(9) no 1_455
C14 H29 3.567(12) no 2_546
C14 H102 3.256(14) no 2_647
C15 H17B 3.366(9) no 2_657
C15 H55 3.517(9) no .
C15 H64 3.524(9) no 2_657
C15 H86 2.846(8) no 2_556
C17 H3B 3.332(14) no 1_556
C17 H15 3.429(9) no 2_647
C17 H58B 2.954(6) no 2_647
C18 H15 3.494(11) no 2_647
C18 H25 3.557(8) no 2_647
C18 H59 3.420(7) no 2_647
C18 H81 3.421(8) no 2_647
C19 H14 3.075(7) no 2_556
C20 H10A 3.271(9) no 2_556
C20 H10B 3.521(10) no 2_556
C20 H32A 2.989(6) no 2_556
C21 H15 3.213(7) no 2_647
C22 H26A 2.866(8) no 2_546
C22 H97 2.841(9) no 1_455
C23 H34A 3.539(8) no 2_657
C23 H105 2.865(13) no 1_556
C25 H55 3.118(8) no .
C25 H59 3.280(11) no .
C25 H68 3.114(10) no 2_557
C25 H86 2.902(9) no 2_556
C26 H10A 3.565(8) no 2_556
C26 H10B 3.233(9) no 2_556
C26 H32A 3.234(8) no 2_556
C26 H65 3.432(9) no 2_556
C28 H1B 3.358(9) no .
C28 H11C 2.776(7) no .
C28 H63 3.373(8) no .
C29 H14 3.315(11) no 2_556
C31 H47 3.231(8) no .
C31 H51 3.369(8) no .
C31 H66 3.110(11) no 2_547
C31 H102 3.118(10) no 2_647
C32 H11C 3.144(8) no .
C32 H26A 3.599(8) no 2_546
C32 H38A 3.163(8) no .
C33 H34A 2.961(9) no 2_657
C33 H105 2.810(10) no 1_556
C34 H3A 3.513(16) no 1_556
C34 H44 3.454(7) no 2_647
C34 H58B 3.167(6) no 2_647
C36 H31 3.115(7) no 2_556
C36 H59 3.243(10) no 1_554
C38 H11C 3.433(12) no .
C38 H11D 3.139(11) no .
C38 H32B 3.457(7) no .
C39 H58A 3.572(8) no .
C39 H86 2.996(8) no 2_556
C40 H10 3.406(7) no 1_454
C41 H51 3.520(8) no .
C41 H102 3.581(9) no 2_647
C42 H3B 2.971(7) no 1_556
C42 H61 3.419(9) no 1_656
C43 H10A 3.061(8) no 2_556
C43 H78 3.445(8) no 1_454
C44 H3A 3.349(7) no 2_656
C44 H34B 3.232(9) no 2_657
C45 H3B 3.463(7) no 1_556
C45 H87 3.357(7) no 1_656
C45 H93 2.957(10) no 1_556
C45 H105 3.523(7) no 1_556
C46 H31 3.218(7) no 2_556
C46 H69 3.526(10) no 1_454
C47 H5 3.412(8) no 2_546
C47 H20B 3.122(10) no 2_546
C47 H53 3.481(7) no 2_546
C47 H73 2.949(11) no 1_455
C47 H97 3.228(7) no 1_455
C49 H11H 2.938(10) no 2_656
C51 H20B 3.332(8) no 2_546
C51 H73 3.271(11) no 1_455
C51 H97 3.143(7) no 1_455
C52 H14 3.106(7) no 2_556
C52 H31 3.483(8) no 2_556
C53 H2B 3.525(8) no 2_656
C53 H31 3.351(9) no 2_556
C53 H47 3.196(7) no 2_556
C53 H59 3.487(12) no 1_554
C53 H80 3.285(8) no 2_556
C54 H11G 3.094(11) no 2_656
C54 H11H 3.554(10) no 2_656
C54 H58A 3.385(6) no .
C55 H17B 3.436(9) no 2_657
C55 H36 3.035(12) no 1_556
C55 H105 3.108(10) no 1_556
C56 H51 3.281(11) no .
C56 H83 3.152(14) no 1_556
C56 H101 3.575(8) no 1_556
C56 H102 3.455(8) no 2_647
C58 H11H 3.454(15) no 2_656
C58 H34A 3.516(8) no 2_657
C58 H54A 3.140(7) no .
C59 H8 3.240(8) no 2_657
C59 H17B 3.390(13) no 2_657
C59 H18 3.334(7) no 2_657
C59 H25 3.520(8) no .
C59 H36 2.881(9) no 1_556
C59 H105 3.232(7) no 1_556
C60 H71A 3.293(8) no .
C60 H71B 2.852(7) no .
C61 H11E 3.354(8) no 1_455
C61 H11G 3.032(7) no 1_455
C61 H20B 3.496(7) no 2_546
C61 H26A 2.894(9) no 2_546
C61 H75 3.102(7) no 1_454
C61 H94 3.536(9) no 1_455
C61 H97 3.032(9) no 1_455
C62 H1A 3.554(8) no .
C62 H1B 3.462(8) no .
C63 H28B 3.195(7) no .
C64 H15 3.233(7) no 2_647
C65 H10B 3.281(8) no .
C65 H26B 3.218(9) no 2_546
C66 H31 3.375(15) no 2_557
C66 H55 3.049(8) no .
C66 H68 3.268(9) no 2_557
C66 H86 3.057(9) no 2_556
C68 H25 3.503(10) no 2_547
C68 H47 3.595(11) no .
C68 H51 3.147(12) no .
C68 H66 3.330(9) no 2_547
C68 H83 3.166(14) no 1_556
C68 H102 3.206(8) no 2_647
C69 H46 3.476(10) no 1_656
C70 H25 3.442(8) no 2_647
C70 H100 3.595(9) no 1_656
C71 H60A 3.288(9) no .
C71 H60B 2.890(7) no .
C72 H86 3.201(8) no 2_556
C73 H25 3.217(8) no 2_647
C73 H47 3.366(11) no 1_655
C74 H49B 3.303(9) no .
C74 H63 3.576(9) no .
C75 H3B 2.832(7) no 1_556
C75 H11E 3.056(8) no 1_556
C75 H61 3.233(7) no 1_656
C75 H94 3.295(16) no 1_556
C75 H96 3.514(8) no 1_656
C78 H11B 3.492(15) no 2_657
C78 H11D 2.969(7) no 2_657
C78 H34A 3.160(14) no 2_657
C78 H87 3.295(10) no 1_656
C78 H105 3.038(8) no 1_556
C78 H106 3.434(14) no 1_556
C79 H1B 3.156(10) no .
C79 H45 3.461(14) no 1_554
C79 H88 2.847(10) no 1_554
C80 H2B 3.283(8) no 1_455
C80 H5 3.031(7) no 2_546
C80 H11E 3.373(8) no 1_455
C80 H11G 2.987(10) no 1_455
C80 H20B 3.210(9) no 2_546
C80 H26A 3.549(12) no 2_546
C80 H53 3.380(8) no 2_546
C80 H94 3.467(9) no 1_455
C80 H97 3.170(7) no 1_455
C81 H1A 3.468(10) no 2_657
C81 H8 3.165(7) no 2_657
C81 H11B 3.423(13) no 2_657
C81 H11D 2.843(7) no 2_657
C81 H18 3.060(7) no 2_657
C81 H105 3.229(7) no 1_556
C81 H106 3.331(12) no 1_556
C82 H49B 3.147(7) no .
C82 H58A 3.451(7) no .
C83 H10B 3.277(15) no .
C83 H56 3.228(15) no 1_554
C83 H68 3.463(15) no 1_554
C83 H95 2.723(8) no 2_646
C84 H85 3.176(15) no 1_655
C84 H90 3.452(9) no 1_655
C85 H75 3.302(8) no 1_454
C85 H97 3.467(11) no 1_455
C85 H104 3.437(13) no 1_455
C86 H10B 3.069(11) no .
C86 H26B 3.270(13) no 2_546
C86 H95 3.406(9) no 2_646
C87 H10A 2.933(8) no 2_556
C87 H11B 3.320(9) no 2_556
C87 H78 3.365(11) no 1_454
C87 H104 3.434(15) no 1_455
C87 H106 3.475(11) no 1_455
C88 H3B 3.033(8) no 1_556
C88 H11E 3.427(8) no 1_556
C88 H79 3.155(11) no 1_556
C88 H87 3.498(8) no 1_656
C88 H93 2.739(9) no 1_556
C88 H96 3.347(8) no 1_656
C89 H2A 3.206(9) no 2_656
C89 H91 3.543(11) no .
C89 H96 2.923(14) no 1_655
C90 H55 3.463(10) no .
C90 H86 3.199(8) no 2_556
C91 H2A 3.421(10) no 2_656
C91 H89 3.577(12) no .
C92 H11G 3.242(8) no 2_656
C92 H11H 3.451(8) no 2_656
C93 H1B 3.402(15) no .
C93 H10B 3.591(12) no .
C93 H11A 3.576(10) no .
C93 H11F 3.278(9) no .
C93 H45 3.138(12) no 1_554
C93 H56 3.499(17) no 1_554
C93 H88 2.908(10) no 1_554
C93 H95 3.484(9) no 2_646
C94 H75 3.190(17) no 1_554
C94 H85 3.500(11) no 1_655
C95 H3A 2.946(13) no 2_656
C95 H11A 3.156(15) no 2_656
C95 H11F 3.456(10) no 2_656
C95 H83 2.885(9) no 2_656
C95 H90 3.520(14) no 1_655
C96 H10A 3.182(9) no 2_556
C96 H75 3.371(9) no 1_454
C96 H88 3.531(9) no 1_454
C96 H89 3.590(15) no 1_455
C96 H104 2.709(12) no 1_455
C97 H75 3.589(17) no 1_554
C97 H85 2.863(11) no 1_655
C100 H70 3.592(10) no 1_454
C101 H45 3.191(15) no 1_554
C101 H56 3.258(13) no 1_554
C102 H3A 2.904(9) no 2_656
C102 H34B 3.260(12) no 2_657
C102 H83 3.151(9) no 2_656
C104 H2A 2.926(12) no 2_656
C104 H3A 3.450(12) no 2_656
C104 H11A 3.054(11) no 2_656
C104 H96 2.678(13) no 1_655
C105 H45 2.901(14) no 1_554
C106 H45 3.389(14) no 1_554
C106 H87 3.318(16) no 1_655
C107 H11C 3.550(16) no .
C107 H11D 3.460(14) no .
C108 H20A 2.748(10) no 2_546
C108 H26B 2.949(9) no 2_546
C108 H28A 3.125(8) no .
C108 H104 3.512(10) no 2_646
C109 H3B 3.411(7) no 1_556
C111 H12A 2.981(7) no .
C111 H18 3.578(11) no .
C111 H28A 2.835(7) no .
C111 H28B 3.256(7) no .
C111 H32B 3.597(9) no .
C111 H38A 2.853(12) no .
C111 H38B 3.513(12) no .
C111 H62 3.599(8) no .
C111 H78 3.351(7) no 2_647
C111 H81 3.054(8) no 2_647
C113 H2A 3.491(10) no .
C113 H11F 2.919(11) no .
C113 H81 3.415(11) no 2_647
C113 H95 3.535(15) no 2_646
C113 H104 3.000(9) no 2_646
C116 H1A 3.556(17) no .
C116 H11A 3.000(12) no .
C116 H61 3.561(10) no 1_655
C116 H75 3.545(9) no 1_554
C116 H80 3.393(9) no 1_655
C116 H93 3.320(9) no .
C118 H5 3.520(11) no 2_646
C118 H49A 2.967(11) no 2_646
C118 H49B 3.437(10) no 2_646
C118 H54A 2.909(13) no 2_646
C118 H54B 3.583(12) no 2_646
C118 H57A 2.958(9) no 2_646
C118 H61 3.340(9) no 1_655
C118 H80 3.122(12) no 1_655
H1A C62 3.554(8) no .
H1A C81 3.468(10) no 2_647
H1A C116 3.556(17) no .
H1A H2B 3.286(5) no .
H1A H8 2.935(6) no .
H1A H11E 3.452(11) no .
H1A H11F 3.085(13) no .
H1A H12A 3.353(5) no .
H1A H62 3.0131(3) no .
H1A H81 2.531(5) no 2_647
H1A H94 3.360(3) no .
H1B C28 3.358(9) no .
H1B C62 3.462(8) no .
H1B C79 3.156(10) no .
H1B C93 3.402(15) no .
H1B H11F 3.007(8) no .
H1B H12A 3.301(10) no .
H1B H28A 2.692(4) no .
H1B H28B 3.125(3) no .
H1B H62 2.6269(13) no .
H1B H79 3.152(6) no .
H1B H93 3.528(15) no .
H1B H94 3.497(4) no .
H2A C89 3.206(9) no 2_646
H2A C91 3.421(10) no 2_646
H2A C104 2.926(12) no 2_646
H2A C113 3.491(10) no .
H2A H11A 2.932(4) no .
H2A H11B 3.225(7) no .
H2A H49A 3.393(12) no 2_646
H2A H57A 3.288(4) no 2_646
H2A H89 3.2965(16) no 2_646
H2A H91 2.6805(10) no 2_646
H2A H104 2.802(4) no 2_646
H2A H106 3.249(9) no 2_646
H2B C53 3.525(8) no 2_646
H2B C80 3.283(8) no 1_655
H2B H1A 3.286(5) no .
H2B H5 3.460(5) no 2_646
H2B H11A 3.514(6) no .
H2B H11B 3.567(5) no .
H2B H53 2.747(6) no 2_646
H2B H57A 3.4926(16) no 2_646
H2B H80 2.349(2) no 1_655
H2B H91 3.3396(4) no 2_646
H2B H106 3.590(3) no 2_646
H3A C34 3.513(16) no 1_554
H3A C44 3.349(7) no 2_646
H3A C95 2.946(13) no 2_646
H3A C102 2.904(9) no 2_646
H3A C104 3.450(12) no 2_646
H3A H17A 3.009(7) no 1_554
H3A H34B 2.688(12) no 1_554
H3A H49A 2.9241(10) no 2_646
H3A H93 3.289(2) no .
H3A H95 3.195(5) no 2_646
H3A H102 3.130(4) no 2_646
H3B C17 3.332(14) no 1_554
H3B C42 2.971(7) no 1_554
H3B C45 3.463(7) no 1_554
H3B C75 2.832(7) no 1_554
H3B C88 3.033(8) no 1_554
H3B C109 3.411(7) no 1_554
H3B H17A 2.562(7) no 1_554
H3B H34B 3.164(10) no 1_554
H3B H42 3.348(3) no 1_554
H3B H61 3.587(6) no 1_655
H3B H75 3.160(4) no 1_554
H3B H88 3.439(3) no 1_554
H3B H93 3.238(4) no .
H5 C47 3.412(8) no 2_556
H5 C80 3.031(7) no 2_556
H5 C118 3.520(11) no 2_656
H5 H2B 3.460(5) no 2_656
H5 H11G 2.890(6) no 2_656
H5 H11H 3.391(8) no 2_656
H5 H47 3.361(6) no 2_556
H5 H80 2.6832(14) no 2_556
H8 C59 3.240(8) no 2_647
H8 C81 3.165(7) no 2_647
H8 H1A 2.935(6) no .
H8 H11D 3.548(5) no .
H8 H47 3.394(5) no 1_655
H8 H59 2.7056(13) no 2_647
H8 H81 2.5993(13) no 2_647
H10 Cl1 3.351(6) no 1_656
H10 C40 3.406(7) no 1_656
H10 H40 2.5071(16) no 1_656
H10 H43 3.4021(16) no 1_656
H10 H52 3.3913(19) no 1_656
H10 H76A 3.447(6) no 1_656
H10A N7 3.533(8) no 2_546
H10A C7 3.448(7) no 2_546
H10A C20 3.271(9) no 2_546
H10A C26 3.565(8) no 2_546
H10A C43 3.061(8) no 2_546
H10A C87 2.933(8) no 2_546
H10A C96 3.182(9) no 2_546
H10A H20A 2.585(4) no 2_546
H10A H26B 2.951(3) no 2_546
H10A H43 3.415(7) no 2_546
H10A H87 3.2140(15) no 2_546
H10A H104 3.245(7) no 2_646
H10B C20 3.521(10) no 2_546
H10B C26 3.233(9) no 2_546
H10B C65 3.281(8) no .
H10B C83 3.277(15) no .
H10B C86 3.069(11) no .
H10B C93 3.591(12) no .
H10B H20A 2.946(8) no 2_546
H10B H26B 2.368(4) no 2_546
H10B H28A 2.791(3) no .
H10B H86 3.316(10) no .
H10B H95 3.280(11) no 2_646
H11A C2 3.38(2) no .
H11A C93 3.576(10) no .
H11A C95 3.156(15) no 2_646
H11A C104 3.054(11) no 2_646
H11A C116 3.000(12) no .
H11A H2A 2.932(4) no .
H11A H2B 3.514(6) no .
H11A H11E 3.557(4) no .
H11A H11F 2.136(3) no .
H11A H93 3.548(7) no .
H11A H95 2.710(9) no 2_646
H11A H104 2.4987(17) no 2_646
H11B C78 3.492(15) no 2_647
H11B C81 3.423(13) no 2_647
H11B C87 3.320(9) no 2_546
H11B H2A 3.225(7) no .
H11B H2B 3.567(5) no .
H11B H11F 3.344(8) no .
H11B H78 2.979(12) no 2_647
H11B H81 2.836(8) no 2_647
H11B H87 2.9647(10) no 2_546
H11B H104 2.801(9) no 2_646
H11B H106 3.0777(18) no 2_646
H11C P1 3.594(8) no .
H11C N12 2.957(5) no .
H11C N99 2.923(12) no .
H11C C28 2.776(7) no .
H11C C32 3.144(8) no .
H11C C38 3.433(12) no .
H11C C107 3.550(16) no .
H11C H12A 2.1801(13) no .
H11C H18 3.460(7) no .
H11C H28A 2.484(5) no .
H11C H28B 2.4631(13) no .
H11C H32A 3.366(5) no .
H11C H32B 2.855(3) no .
H11C H38A 2.636(6) no .
H11C H62 3.099(3) no .
H11D N1 3.165(14) no .
H11D N99 3.461(9) no .
H11D C38 3.139(11) no .
H11D C78 2.969(7) no 2_647
H11D C81 2.843(7) no 2_647
H11D C107 3.460(14) no .
H11D H8 3.548(5) no .
H11D H12A 3.2209(4) no .
H11D H18 2.890(6) no .
H11D H38A 2.731(5) no .
H11D H38B 3.061(6) no .
H11D H78 2.5679(7) no 2_647
H11D H81 2.304(3) no 2_647
H11E C61 3.354(8) no 1_655
H11E C75 3.056(8) no 1_554
H11E C80 3.373(8) no 1_655
H11E C88 3.427(8) no 1_554
H11E H1A 3.452(11) no .
H11E H11A 3.557(4) no .
H11E H61 2.853(4) no 1_655
H11E H75 2.7061(8) no 1_554
H11E H80 2.849(5) no 1_655
H11E H88 3.3218(15) no 1_554
H11E H93 3.469(5) no .
H11E H94 2.764(5) no .
H11F C1 3.166(14) no .
H11F C93 3.278(9) no .
H11F C95 3.456(10) no 2_646
H11F C113 2.919(11) no .
H11F H1A 3.085(13) no .
H11F H1B 3.007(8) no .
H11F H11A 2.136(3) no .
H11F H11B 3.344(8) no .
H11F H93 2.691(3) no .
H11F H95 3.256(4) no 2_646
H11F H104 3.5515(12) no 2_646
H11G N3 2.971(8) no 2_646
H11G N67 3.311(6) no 2_646
H11G C54 3.094(11) no 2_646
H11G C61 3.032(7) no 1_655
H11G C80 2.987(10) no 1_655
H11G C92 3.242(8) no 2_646
H11G H5 2.890(6) no 2_646
H11G H54A 2.699(8) no 2_646
H11G H54B 3.059(7) no 2_646
H11G H57A 3.2398(7) no 2_646
H11G H61 2.5511(4) no 1_655
H11G H80 2.430(8) no 1_655
H11H P27 3.532(4) no 2_646
H11H N57 2.903(5) no 2_646
H11H N67 2.875(7) no 2_646
H11H C49 2.938(10) no 2_646
H11H C54 3.554(10) no 2_646
H11H C58 3.454(15) no 2_646
H11H C92 3.451(8) no 2_646
H11H H5 3.391(8) no 2_646
H11H H49A 2.567(7) no 2_646
H11H H49B 2.614(4) no 2_646
H11H H54A 2.784(6) no 2_646
H11H H57A 2.094(3) no 2_646
H11H H58A 3.192(10) no 2_646
H11H H91 3.069(5) no 2_646
H12A C1 3.401(9) no .
H12A C111 2.981(7) no .
H12A H1A 3.353(5) no .
H12A H1B 3.301(10) no .
H12A H11C 2.1801(13) no .
H12A H11D 3.2209(4) no .
H12A H28B 2.791(4) no .
H14 Cl2 3.011(3) no 2_647
H14 C19 3.075(7) no 2_546
H14 C29 3.315(11) no 2_546
H14 C52 3.106(7) no 2_546
H14 H20A 3.519(14) no 2_546
H14 H20B 3.248(11) no 2_546
H14 H29 2.661(8) no 2_546
H14 H52 3.2187(5) no 2_546
H15 Cl1 3.329(6) no 2_556
H15 C6 3.036(7) no 2_657
H15 C17 3.429(9) no 2_657
H15 C18 3.494(11) no 2_657
H15 C21 3.213(7) no 2_657
H15 C64 3.233(7) no 2_657
H15 H17A 3.335(5) no 2_657
H15 H17B 2.875(4) no 2_657
H15 H21 3.4205(7) no 2_657
H15 H64 2.590(3) no 2_657
H15 H86 3.285(5) no 2_556
H17A O3 2.425(13) no 1_556
H17A C3 2.829(19) no 1_556
H17A H3A 3.009(7) no 1_556
H17A H3B 2.562(7) no 1_556
H17A H15 3.335(5) no 2_647
H17A H49A 3.476(3) no 2_647
H17A H54A 3.176(4) no 2_647
H17A H54B 3.288(5) no 2_647
H17A H58B 2.7591(3) no 2_647
H17B C15 3.366(9) no 2_647
H17B C55 3.436(9) no 2_647
H17B C59 3.390(13) no 2_647
H17B H15 2.875(4) no 2_647
H17B H58B 2.672(3) no 2_647
H18 C59 3.334(7) no 2_647
H18 C81 3.060(7) no 2_647
H18 C111 3.578(11) no .
H18 H11C 3.460(7) no .
H18 H11D 2.890(6) no .
H18 H59 3.318(2) no 2_647
H18 H81 2.876(6) no 2_647
H20A O1 2.280(7) no 2_556
H20A C108 2.748(10) no 2_556
H20A H10A 2.585(4) no 2_556
H20A H10B 2.946(8) no 2_556
H20A H14 3.519(14) no 2_556
H20A H28A 3.5094(16) no 2_556
H20A H32A 2.7641(4) no 2_556
H20A H38A 3.249(8) no 2_556
H20A H38B 3.313(11) no 2_556
H20B C13 3.573(6) no 2_556
H20B C47 3.122(10) no 2_556
H20B C51 3.332(8) no 2_556
H20B C61 3.496(7) no 2_556
H20B C80 3.210(9) no 2_556
H20B H14 3.248(11) no 2_556
H20B H32A 2.7244(11) no 2_556
H20B H47 3.483(7) no 2_556
H20B H80 3.600(6) no 2_556
H21 Cl1 2.969(12) no 1_656
H21 H15 3.4205(7) no 2_647
H21 H40 3.233(4) no 1_656
H21 H52 3.2777(4) no 1_656
H21 H76A 3.370(11) no 1_656
H21 H100 3.481(5) no 1_656
H22 Cl1 2.866(12) no .
H22 H26A 2.9779(10) no 2_546
H22 H42 3.394(8) no 1_454
H22 H75 3.557(6) no 1_454
H22 H97 3.271(7) no 1_455
H25 C8 3.300(8) no 2_657
H25 C18 3.557(8) no 2_657
H25 C59 3.520(8) no .
H25 C68 3.503(10) no 2_557
H25 C70 3.442(8) no 2_657
H25 C73 3.217(8) no 2_657
H25 H31 3.348(6) no 2_557
H25 H55 3.3975(11) no .
H25 H59 2.856(5) no .
H25 H68 2.686(4) no 2_557
H25 H73 3.548(7) no 2_657
H25 H86 3.384(9) no 2_556
H26A Cl1 3.331(7) no 2_556
H26A C13 3.550(11) no 2_556
H26A C22 2.866(8) no 2_556
H26A C32 3.599(8) no 2_556
H26A C61 2.894(9) no 2_556
H26A C80 3.549(12) no 2_556
H26A H22 2.9779(10) no 2_556
H26A H28A 3.553(5) no 2_556
H26A H32A 2.805(6) no 2_556
H26A H61 3.018(5) no 2_556
H26A H65 3.013(7) no 2_556
H26B O1 3.306(7) no 2_556
H26B C65 3.218(9) no 2_556
H26B C86 3.270(13) no 2_556
H26B C108 2.949(9) no 2_556
H26B H10A 2.951(3) no 2_556
H26B H10B 2.368(4) no 2_556
H26B H28A 3.357(3) no 2_556
H26B H32A 3.423(9) no 2_556
H26B H65 2.941(3) no 2_556
H26B H86 3.037(11) no 2_556
H28A O1 2.521(5) no .
H28A C1 3.169(8) no .
H28A C108 3.125(8) no .
H28A C111 2.835(7) no .
H28A H1B 2.692(4) no .
H28A H10B 2.791(3) no .
H28A H11C 2.484(5) no .
H28A H20A 3.5094(16) no 2_546
H28A H26A 3.553(5) no 2_546
H28A H26B 3.357(3) no 2_546
H28B O1 3.561(5) no .
H28B N9 3.352(6) no .
H28B N12 3.069(7) no .
H28B N103 3.483(13) no .
H28B C11 3.314(9) no .
H28B C63 3.195(7) no .
H28B C111 3.256(7) no .
H28B H1B 3.125(3) no .
H28B H11C 2.4631(13) no .
H28B H12A 2.791(4) no .
H28B H49B 3.5112(4) no .
H28B H62 3.104(5) no .
H28B H63 2.4900(16) no .
H29 Cl2 3.045(8) no 1_454
H29 C14 3.567(12) no 2_556
H29 H14 2.661(8) no 2_556
H29 H38B 3.249(4) no 2_556
H30 Cl2 2.954(8) no .
H31 C36 3.115(7) no 2_546
H31 C46 3.218(7) no 2_546
H31 C52 3.483(8) no 2_546
H31 C53 3.351(9) no 2_546
H31 C66 3.375(15) no 2_547
H31 H25 3.348(6) no 2_547
H31 H36 3.439(3) no 2_546
H31 H46 3.5944(4) no 2_546
H31 H47 2.991(5) no .
H31 H66 2.554(8) no 2_547
H31 H102 3.497(7) no 2_647
H32A O1 3.114(6) no .
H32A C20 2.989(6) no 2_546
H32A C26 3.234(8) no 2_546
H32A H11C 3.366(5) no .
H32A H20A 2.7641(4) no 2_546
H32A H20B 2.7244(11) no 2_546
H32A H26A 2.805(6) no 2_546
H32A H26B 3.423(9) no 2_546
H32A H38A 2.972(6) no .
H32B P1 3.454(5) no .
H32B O1 3.575(7) no .
H32B N99 2.994(7) no .
H32B N103 3.029(6) no .
H32B C11 3.387(6) no .
H32B C38 3.457(7) no .
H32B C111 3.597(9) no .
H32B H11C 2.855(3) no .
H32B H38A 2.5603(18) no .
H32B H60A 3.480(6) no .
H33 Cl2 2.708(5) no .
H33 H34A 3.000(4) no 2_657
H33 H43 3.469(7) no 1_656
H33 H105 3.238(7) no 1_556
H34A Cl2 3.294(3) no 2_647
H34A C23 3.539(8) no 2_647
H34A C33 2.961(9) no 2_647
H34A C58 3.516(8) no 2_647
H34A C78 3.160(14) no 2_647
H34A H33 3.000(4) no 2_647
H34A H44 3.047(4) no 2_647
H34A H49A 3.543(12) no 2_647
H34A H58B 2.702(4) no 2_647
H34A H78 3.346(13) no 2_647
H34B O3 3.431(13) no 1_556
H34B C3 3.235(18) no 1_556
H34B C44 3.232(9) no 2_647
H34B C102 3.260(12) no 2_647
H34B H3A 2.688(12) no 1_556
H34B H3B 3.164(10) no 1_556
H34B H44 2.9427(10) no 2_647
H34B H49A 3.435(5) no 2_647
H34B H58B 3.407(3) no 2_647
H34B H102 3.016(4) no 2_647
H36 C55 3.035(12) no 1_554
H36 C59 2.881(9) no 1_554
H36 H31 3.439(3) no 2_556
H36 H55 2.854(9) no 1_554
H36 H59 2.5313(19) no 1_554
H36 H66 3.396(9) no 1_554
H37 Cl1 3.020(3) no .
H38A O1 2.854(13) no .
H38A C32 3.163(8) no .
H38A C111 2.853(12) no .
H38A H11C 2.636(6) no .
H38A H11D 2.731(5) no .
H38A H20A 3.249(8) no 2_546
H38A H32A 2.972(6) no .
H38A H32B 2.5603(18) no .
H38B Cl2 2.9392(16) no 2_647
H38B O1 3.305(14) no .
H38B C111 3.513(12) no .
H38B H11D 3.061(6) no .
H38B H20A 3.313(11) no 2_546
H38B H29 3.249(4) no 2_546
H38B H78 3.086(4) no 2_647
H40 Cl2 3.484(8) no 1_454
H40 C10 3.412(6) no 1_454
H40 H10 2.5071(16) no 1_454
H40 H21 3.233(4) no 1_454
H40 H42 3.497(3) no 1_454
H40 H98A 3.436(7) no 1_454
H42 Cl1 2.503(4) no 1_656
H42 C7 3.569(6) no 1_656
H42 H3B 3.348(3) no 1_556
H42 H22 3.394(8) no 1_656
H42 H40 3.497(3) no 1_656
H42 H61 2.954(8) no 1_656
H42 H76A 3.304(4) no 1_656
H43 Cl2 2.678(11) no 1_454
H43 H10 3.4021(16) no 1_454
H43 H10A 3.415(7) no 2_556
H43 H33 3.469(7) no 1_454
H43 H78 2.934(3) no 1_454
H43 H98A 3.160(9) no 1_454
H44 Cl2 2.745(12) no .
H44 C34 3.454(7) no 2_657
H44 H34A 3.047(4) no 2_657
H44 H34B 2.9427(10) no 2_657
H45 C79 3.461(14) no 1_556
H45 C93 3.138(12) no 1_556
H45 C101 3.191(15) no 1_556
H45 C105 2.901(14) no 1_556
H45 C106 3.389(14) no 1_556
H45 H79 3.356(13) no 1_556
H45 H93 2.737(5) no 1_556
H45 H101 3.420(5) no 1_556
H45 H105 2.9115(15) no 1_556
H46 C69 3.476(10) no 1_454
H46 H31 3.5944(4) no 2_556
H46 H66 3.532(7) no 1_554
H46 H69 2.770(5) no 1_454
H46 H70 3.1630(3) no 1_454
H46 H84 3.230(12) no 1_454
H47 C5 3.420(7) no 2_546
H47 C31 3.231(8) no .
H47 C53 3.196(7) no 2_546
H47 C68 3.595(11) no .
H47 C73 3.366(11) no 1_455
H47 H5 3.361(6) no 2_546
H47 H8 3.394(5) no 1_455
H47 H20B 3.483(7) no 2_546
H47 H31 2.991(5) no .
H47 H53 2.9347(9) no 2_546
H47 H73 2.613(4) no 1_455
H49A O3 2.533(8) no 2_656
H49A C3 3.219(12) no 2_656
H49A C118 2.967(11) no 2_656
H49A H2A 3.393(12) no 2_656
H49A H3A 2.9241(10) no 2_656
H49A H11H 2.567(7) no 2_656
H49A H17A 3.476(3) no 2_657
H49A H34A 3.543(12) no 2_657
H49A H34B 3.435(5) no 2_657
H49B P27 3.577(6) no .
H49B O3 3.597(8) no 2_656
H49B N4 3.273(5) no .
H49B N14 3.257(7) no .
H49B N57 3.042(10) no .
H49B C74 3.303(9) no .
H49B C82 3.147(7) no .
H49B C118 3.437(10) no 2_656
H49B H11H 2.614(4) no 2_656
H49B H28B 3.5112(4) no .
H49B H57A 2.779(10) no .
H49B H74 2.755(5) no .
H49B H91 3.377(14) no .
H51 C31 3.369(8) no .
H51 C41 3.520(8) no .
H51 C56 3.281(11) no .
H51 C68 3.147(12) no .
H51 H68 3.448(12) no .
H51 H73 3.240(5) no 1_455
H52 Cl2 2.846(5) no 1_454
H52 H10 3.3913(19) no 1_454
H52 H14 3.2187(5) no 2_556
H52 H21 3.2777(4) no 1_454
H52 H69 3.421(14) no 1_454
H52 H98A 3.395(4) no 1_454
H53 C2 3.575(16) no 2_656
H53 C47 3.481(7) no 2_556
H53 C80 3.380(8) no 2_556
H53 H2B 2.747(6) no 2_656
H53 H47 2.9347(9) no 2_556
H53 H59 3.034(10) no 1_554
H53 H80 2.722(4) no 2_556
H54A O3 2.828(11) no 2_656
H54A C58 3.140(7) no .
H54A C118 2.909(13) no 2_656
H54A H11G 2.699(8) no 2_656
H54A H11H 2.784(6) no 2_656
H54A H17A 3.176(4) no 2_657
H54A H58A 2.5310(13) no .
H54A H58B 2.959(5) no .
H54B Cl1 2.9129(15) no 2_556
H54B O3 3.353(11) no 2_656
H54B C118 3.583(12) no 2_656
H54B H11G 3.059(7) no 2_656
H54B H17A 3.288(5) no 2_657
H54B H61 3.126(8) no 2_556
H54B H64 3.211(6) no 2_657
H55 C15 3.517(9) no .
H55 C25 3.118(8) no .
H55 C66 3.049(8) no .
H55 C90 3.463(10) no .
H55 H25 3.3975(11) no .
H55 H36 2.854(9) no 1_556
H55 H66 3.272(5) no .
H56 C83 3.228(15) no 1_556
H56 C93 3.499(17) no 1_556
H56 C101 3.258(13) no 1_556
H56 H83 2.979(8) no 1_556
H56 H93 3.488(12) no 1_556
H56 H101 2.8085(7) no 1_556
H57A C2 3.319(15) no 2_656
H57A C118 2.958(9) no 2_656
H57A H2A 3.288(4) no 2_656
H57A H2B 3.4926(16) no 2_656
H57A H11G 3.2398(7) no 2_656
H57A H11H 2.094(3) no 2_656
H57A H49B 2.779(10) no .
H58A P27 3.552(11) no .
H58A N14 3.065(7) no .
H58A N67 3.028(10) no .
H58A C39 3.572(8) no .
H58A C54 3.385(6) no .
H58A C82 3.451(7) no .
H58A H11H 3.192(10) no 2_656
H58A H54A 2.5310(13) no .
H58A H71A 3.4145(18) no .
H58B O3 3.275(13) no 2_656
H58B C17 2.954(6) no 2_657
H58B C34 3.167(6) no 2_657
H58B H17A 2.7591(3) no 2_657
H58B H17B 2.672(3) no 2_657
H58B H34A 2.702(4) no 2_657
H58B H34B 3.407(3) no 2_657
H58B H54A 2.959(5) no .
H59 C8 3.086(7) no 2_657
H59 C18 3.420(7) no 2_657
H59 C25 3.280(11) no .
H59 C36 3.243(10) no 1_556
H59 C53 3.487(12) no 1_556
H59 H8 2.7056(13) no 2_657
H59 H18 3.318(2) no 2_657
H59 H25 2.856(5) no .
H59 H36 2.5313(19) no 1_556
H59 H53 3.034(10) no 1_556
H60A C71 3.288(9) no .
H60A H32B 3.480(6) no .
H60A H71A 3.422(8) no .
H60A H71B 2.508(3) no .
H60A H101 3.537(10) no 1_556
H60A H105 3.353(13) no 1_556
H60B N2 3.446(9) no .
H60B C71 2.890(7) no .
H60B H71A 2.549(5) no .
H60B H71B 2.4410(7) no .
H61 Cl1 3.405(9) no .
H61 O3 3.582(9) no 1_455
H61 N3 3.598(6) no 2_546
H61 C42 3.419(9) no 1_454
H61 C75 3.233(7) no 1_454
H61 C116 3.561(10) no 1_455
H61 C118 3.340(9) no 1_455
H61 H3B 3.587(6) no 1_455
H61 H11E 2.853(4) no 1_455
H61 H11G 2.5511(4) no 1_455
H61 H26A 3.018(5) no 2_546
H61 H42 2.954(8) no 1_454
H61 H54B 3.126(8) no 2_546
H61 H75 2.639(3) no 1_454
H61 H97 3.575(8) no 1_455
H62 C1 3.160(7) no .
H62 C111 3.599(8) no .
H62 H1A 3.0131(3) no .
H62 H1B 2.6269(13) no .
H62 H11C 3.099(3) no .
H62 H28B 3.104(5) no .
H62 H79 3.349(10) no .
H63 C28 3.373(8) no .
H63 C74 3.576(9) no .
H63 H28B 2.4900(16) no .
H63 H74 2.729(7) no .
H64 Cl1 2.989(5) no 1_656
H64 C15 3.524(9) no 2_647
H64 H15 2.590(3) no 2_647
H64 H54B 3.211(6) no 2_647
H65 Cl1 2.546(4) no .
H65 C26 3.432(9) no 2_546
H65 H26A 3.013(7) no 2_546
H65 H26B 2.941(3) no 2_546
H66 C31 3.110(11) no 2_557
H66 C68 3.330(9) no 2_557
H66 H31 2.554(8) no 2_557
H66 H36 3.396(9) no 1_556
H66 H46 3.532(7) no 1_556
H66 H55 3.272(5) no .
H66 H68 2.9632(10) no 2_557
H66 H102 3.501(6) no 1_455
H68 C25 3.114(10) no 2_547
H68 C66 3.268(9) no 2_547
H68 C83 3.463(15) no 1_556
H68 H25 2.686(4) no 2_547
H68 H51 3.448(12) no .
H68 H66 2.9632(10) no 2_547
H68 H83 3.005(9) no 1_556
H68 H86 3.419(14) no 1_556
H69 C46 3.526(10) no 1_656
H69 H46 2.770(5) no 1_656
H69 H52 3.421(14) no 1_656
H70 C100 3.592(10) no 1_656
H70 H46 3.1630(3) no 1_656
H70 H100 2.856(6) no 1_656
H70 H101 3.526(5) no 1_656
H71A N5 3.491(7) no .
H71A C60 3.293(8) no .
H71A H58A 3.4145(18) no .
H71A H60A 3.422(8) no .
H71A H60B 2.549(5) no .
H71A H97 3.402(5) no 1_455
H71B N5 3.285(6) no .
H71B C60 2.852(7) no .
H71B H60A 2.508(3) no .
H71B H60B 2.4410(7) no .
H73 C47 2.949(11) no 1_655
H73 C51 3.271(11) no 1_655
H73 H25 3.548(7) no 2_647
H73 H47 2.613(4) no 1_655
H73 H51 3.240(5) no 1_655
H74 H49B 2.755(5) no .
H74 H63 2.729(7) no .
H74 H89 3.039(4) no .
H75 C61 3.102(7) no 1_656
H75 C85 3.302(8) no 1_656
H75 C94 3.190(17) no 1_556
H75 C96 3.371(9) no 1_656
H75 C97 3.589(17) no 1_556
H75 C116 3.545(9) no 1_556
H75 H3B 3.160(4) no 1_556
H75 H11E 2.7061(8) no 1_556
H75 H22 3.557(6) no 1_656
H75 H61 2.639(3) no 1_656
H75 H85 3.471(3) no 1_656
H75 H94 2.517(10) no 1_556
H75 H96 3.5143(8) no 1_656
H75 H97 3.283(11) no 1_556
H76A Cl1 2.3163(14) no .
H76A H10 3.447(6) no 1_454
H76A H21 3.370(11) no 1_454
H76A H42 3.304(4) no 1_454
H78 Cl2 3.392(6) no .
H78 O1 3.491(6) no 2_657
H78 C43 3.445(8) no 1_656
H78 C87 3.365(11) no 1_656
H78 C111 3.351(7) no 2_657
H78 H11B 2.979(12) no 2_657
H78 H11D 2.5679(7) no 2_657
H78 H34A 3.346(13) no 2_657
H78 H38B 3.086(4) no 2_657
H78 H43 2.934(3) no 1_656
H78 H87 2.784(7) no 1_656
H78 H105 3.559(3) no 1_556
H78 H106 3.539(7) no 1_556
H79 C88 3.155(11) no 1_554
H79 H1B 3.152(6) no .
H79 H45 3.356(13) no 1_554
H79 H62 3.349(10) no .
H79 H88 2.270(4) no 1_554
H79 H89 3.418(3) no .
H80 C2 2.960(14) no 1_455
H80 C5 3.257(6) no 2_546
H80 C53 3.285(8) no 2_546
H80 C116 3.393(9) no 1_455
H80 C118 3.122(12) no 1_455
H80 H2B 2.349(2) no 1_455
H80 H5 2.6832(14) no 2_546
H80 H11E 2.849(5) no 1_455
H80 H11G 2.430(8) no 1_455
H80 H20B 3.600(6) no 2_546
H80 H53 2.722(4) no 2_546
H80 H94 3.468(3) no 1_455
H81 C1 3.078(8) no 2_657
H81 C8 3.279(7) no 2_657
H81 C18 3.421(8) no 2_657
H81 C111 3.054(8) no 2_657
H81 C113 3.415(11) no 2_657
H81 H1A 2.531(5) no 2_657
H81 H8 2.5993(13) no 2_657
H81 H11B 2.836(8) no 2_657
H81 H11D 2.304(3) no 2_657
H81 H18 2.876(6) no 2_657
H81 H106 3.365(5) no 1_556
H83 C56 3.152(14) no 1_554
H83 C68 3.166(14) no 1_554
H83 C95 2.885(9) no 2_646
H83 C102 3.151(9) no 2_646
H83 H56 2.979(8) no 1_554
H83 H68 3.005(9) no 1_554
H83 H95 2.1486(11) no 2_646
H83 H102 2.727(4) no 2_646
H84 H46 3.230(12) no 1_656
H84 H85 3.268(13) no 1_655
H84 H90 2.951(3) no 1_655
H85 C84 3.176(15) no 1_455
H85 C94 3.500(11) no 1_455
H85 C97 2.863(11) no 1_455
H85 H75 3.471(3) no 1_454
H85 H84 3.268(13) no 1_455
H85 H97 2.768(3) no 1_455
H85 H104 3.486(4) no 1_455
H86 C15 2.846(8) no 2_546
H86 C25 2.902(9) no 2_546
H86 C39 2.996(8) no 2_546
H86 C66 3.057(9) no 2_546
H86 C72 3.201(8) no 2_546
H86 C90 3.199(8) no 2_546
H86 H10B 3.316(10) no .
H86 H15 3.285(5) no 2_546
H86 H25 3.384(9) no 2_546
H86 H26B 3.037(11) no 2_546
H86 H68 3.419(14) no 1_554
H86 H95 3.432(4) no 2_646
H87 C45 3.357(7) no 1_454
H87 C78 3.295(10) no 1_454
H87 C88 3.498(8) no 1_454
H87 C106 3.318(16) no 1_455
H87 H10A 3.2140(15) no 2_556
H87 H11B 2.9647(10) no 2_556
H87 H78 2.784(7) no 1_454
H87 H104 3.459(13) no 1_455
H87 H105 3.427(5) no 1_455
H87 H106 2.628(4) no 1_455
H88 C79 2.847(10) no 1_556
H88 C93 2.908(10) no 1_556
H88 C96 3.531(9) no 1_656
H88 H3B 3.439(3) no 1_556
H88 H11E 3.3218(15) no 1_556
H88 H79 2.270(4) no 1_556
H88 H93 2.3356(15) no 1_556
H88 H94 3.165(10) no 1_556
H88 H96 3.2085(9) no 1_656
H89 C91 3.577(12) no .
H89 C96 3.590(15) no 1_655
H89 H2A 3.2965(16) no 2_656
H89 H74 3.039(4) no .
H89 H79 3.418(3) no .
H89 H91 2.902(5) no .
H89 H96 2.651(6) no 1_655
H90 C84 3.452(9) no 1_455
H90 C95 3.520(14) no 1_455
H90 H84 2.951(3) no 1_455
H90 H95 3.366(4) no 1_455
H91 C2 3.234(12) no 2_656
H91 C89 3.543(11) no .
H91 H2A 2.6805(10) no 2_656
H91 H2B 3.3396(4) no 2_656
H91 H11H 3.069(5) no 2_656
H91 H49B 3.377(14) no .
H91 H89 2.902(5) no .
H93 C3 3.465(14) no .
H93 C45 2.957(10) no 1_554
H93 C88 2.739(9) no 1_554
H93 C116 3.320(9) no .
H93 H1B 3.528(15) no .
H93 H3A 3.289(2) no .
H93 H3B 3.238(4) no .
H93 H11A 3.548(7) no .
H93 H11E 3.469(5) no .
H93 H11F 2.691(3) no .
H93 H45 2.737(5) no 1_554
H93 H56 3.488(12) no 1_554
H93 H88 2.3356(15) no 1_554
H93 H95 3.4841(6) no 2_646
H94 C61 3.536(9) no 1_655
H94 C75 3.295(16) no 1_554
H94 C80 3.467(9) no 1_655
H94 H1A 3.360(3) no .
H94 H1B 3.497(4) no .
H94 H11E 2.764(5) no .
H94 H75 2.517(10) no 1_554
H94 H80 3.468(3) no 1_655
H94 H88 3.165(10) no 1_554
H95 C83 2.723(8) no 2_656
H95 C86 3.406(9) no 2_656
H95 C93 3.484(9) no 2_656
H95 C113 3.535(15) no 2_656
H95 H3A 3.195(5) no 2_656
H95 H10B 3.280(11) no 2_656
H95 H11A 2.710(9) no 2_656
H95 H11F 3.256(4) no 2_656
H95 H83 2.1486(11) no 2_656
H95 H86 3.432(4) no 2_656
H95 H90 3.366(4) no 1_655
H95 H93 3.4841(6) no 2_656
H96 C75 3.514(8) no 1_454
H96 C88 3.347(8) no 1_454
H96 C89 2.923(14) no 1_455
H96 C104 2.678(13) no 1_455
H96 H75 3.5143(8) no 1_454
H96 H88 3.2085(9) no 1_454
H96 H89 2.651(6) no 1_455
H96 H104 2.1414(17) no 1_455
H96 H106 3.515(5) no 1_455
H97 C13 2.884(9) no 1_655
H97 C22 2.841(9) no 1_655
H97 C47 3.228(7) no 1_655
H97 C51 3.143(7) no 1_655
H97 C61 3.032(9) no 1_655
H97 C80 3.170(7) no 1_655
H97 C85 3.467(11) no 1_655
H97 H22 3.271(7) no 1_655
H97 H61 3.575(8) no 1_655
H97 H71A 3.402(5) no 1_655
H97 H75 3.283(11) no 1_554
H97 H85 2.768(3) no 1_655
H98A Cl2 2.2855(14) no .
H98A H40 3.436(7) no 1_656
H98A H43 3.160(9) no 1_656
H98A H52 3.395(4) no 1_656
H100 C70 3.595(9) no 1_454
H100 H21 3.481(5) no 1_454
H100 H70 2.856(6) no 1_454
H101 C56 3.575(8) no 1_554
H101 H45 3.420(5) no 1_554
H101 H56 2.8085(7) no 1_554
H101 H60A 3.537(10) no 1_554
H101 H70 3.526(5) no 1_454
H102 C4 3.482(13) no 2_657
H102 C14 3.256(14) no 2_657
H102 C31 3.118(10) no 2_657
H102 C41 3.581(9) no 2_657
H102 C56 3.455(8) no 2_657
H102 C68 3.206(8) no 2_657
H102 H3A 3.130(4) no 2_656
H102 H31 3.497(7) no 2_657
H102 H34B 3.016(4) no 2_657
H102 H66 3.501(6) no 1_655
H102 H83 2.727(4) no 2_656
H104 C85 3.437(13) no 1_655
H104 C87 3.434(15) no 1_655
H104 C96 2.709(12) no 1_655
H104 C108 3.512(10) no 2_656
H104 C113 3.000(9) no 2_656
H104 H2A 2.802(4) no 2_656
H104 H10A 3.245(7) no 2_656
H104 H11A 2.4987(17) no 2_656
H104 H11B 2.801(9) no 2_656
H104 H11F 3.5515(12) no 2_656
H104 H85 3.486(4) no 1_655
H104 H87 3.459(13) no 1_655
H104 H96 2.1414(17) no 1_655
H105 C23 2.865(13) no 1_554
H105 C33 2.810(10) no 1_554
H105 C45 3.523(7) no 1_554
H105 C55 3.108(10) no 1_554
H105 C59 3.232(7) no 1_554
H105 C78 3.038(8) no 1_554
H105 C81 3.229(7) no 1_554
H105 H33 3.238(7) no 1_554
H105 H45 2.9115(15) no 1_554
H105 H60A 3.353(13) no 1_554
H105 H78 3.559(3) no 1_554
H105 H87 3.427(5) no 1_655
H106 C78 3.434(14) no 1_554
H106 C81 3.331(12) no 1_554
H106 C87 3.475(11) no 1_655
H106 H2A 3.249(9) no 2_656
H106 H2B 3.590(3) no 2_656
H106 H11B 3.0777(18) no 2_656
H106 H78 3.539(7) no 1_554
H106 H81 3.365(5) no 1_554
H106 H87 2.628(4) no 1_655
H106 H96 3.515(5) no 1_655

loop_
_geom_hbond_atom_site_label_D
_geom_hbond_atom_site_label_H
_geom_hbond_atom_site_label_A
_geom_hbond_distance_DA
_geom_hbond_distance_DH
_geom_hbond_distance_HA
_geom_hbond_angle_DHA
_geom_hbond_publ_flag
N76 H76A Cl1 3.218(5) 0.928 2.316(5) 163.9(4) no
N98 H98A Cl2 3.203(5) 0.920 2.286(5) 175.0(3) no

loop_
_geom_torsion_atom_site_label_1
_geom_torsion_atom_site_label_2
_geom_torsion_atom_site_label_3
_geom_torsion_atom_site_label_4
_geom_torsion
_geom_torsion_publ_flag
N12 P1 N98 C10 -107.3(6) no
N98 P1 N12 C30 -56.8(4) no
N12 P1 N99 C107 105.6(7) no
N99 P1 N12 C30 179.8(3) no
N12 P1 N103 C11 -19.0(6) no
N103 P1 N12 C30 62.5(4) no
N98 P1 N99 C107 -20.3(7) no
N99 P1 N98 C10 11.4(7) no
N98 P1 N103 C11 105.0(6) no
N103 P1 N98 C10 137.0(5) no
N99 P1 N103 C11 -129.7(5) no
N103 P1 N99 C107 -144.1(6) no
N14 P27 N57 C37 66.3(4) no
N57 P27 N14 C82 -19.7(6) no
N14 P27 N67 C92 -144.3(6) no
N67 P27 N14 C82 -131.9(5) no
N14 P27 N76 C40 131.6(6) no
N76 P27 N14 C82 100.8(6) no
N57 P27 N67 C92 103.4(7) no
N67 P27 N57 C37 -177.8(3) no
N57 P27 N76 C40 -112.0(6) no
N76 P27 N57 C37 -53.6(4) no
N67 P27 N76 C40 6.7(7) no
N76 P27 N67 C92 -19.0(8) no
C108 O1 C111 C1 16.3(7) no
C111 O1 C108 C113 10.2(7) no
C3 O3 C118 C2 18.0(11) no
C118 O3 C3 C116 7.4(11) no
C34 N1 C38 C4 69.2(7) no
C38 N1 C34 C17 178.5(6) no
C34 N1 C107 N11 7.6(8) no
C34 N1 C107 N99 -172.0(6) no
C107 N1 C34 C17 -20.8(7) no
C38 N1 C107 N11 168.4(6) no
C38 N1 C107 N99 -11.2(10) no
C107 N1 C38 C4 -88.4(8) no
C32 N2 C71 C13 -64.9(6) no
C71 N2 C32 C28 177.9(5) no
C32 N2 C82 N4 -5.0(7) no
C32 N2 C82 N14 173.0(5) no
C82 N2 C32 C28 16.8(6) no
C71 N2 C82 N4 -165.2(5) no
C71 N2 C82 N14 12.8(9) no
C82 N2 C71 C13 95.1(6) no
C26 N3 C54 C39 71.4(8) no
C54 N3 C26 C20 -179.7(6) no
C26 N3 C92 N7 7.1(8) no
C26 N3 C92 N67 -172.1(6) no
C92 N3 C26 C20 -19.0(7) no
C54 N3 C92 N7 167.8(6) no
C54 N3 C92 N67 -11.5(10) no
C92 N3 C54 C39 -86.0(8) no
C28 N4 C74 C37 174.6(4) no
C28 N4 C74 C50 56.5(6) no
C74 N4 C28 C32 179.9(5) no
C28 N4 C82 N2 -9.2(6) no
C28 N4 C82 N14 173.0(5) no
C82 N4 C28 C32 20.0(6) no
C74 N4 C82 N2 -166.1(5) no
C74 N4 C82 N14 16.1(10) no
C82 N4 C74 C37 -30.2(8) no
C82 N4 C74 C50 -148.3(5) no
C11 N5 C58 C49 19.2(7) no
C58 N5 C11 N9 -5.2(7) no
C58 N5 C11 N103 172.4(5) no
C11 N5 C60 C23 93.9(7) no
C60 N5 C11 N9 -163.7(5) no
C60 N5 C11 N103 13.9(9) no
C58 N5 C60 C23 -63.1(7) no
C60 N5 C58 C49 176.9(5) no
C20 N7 C29 C19 86.6(7) no
C20 N7 C29 C40 -146.7(6) no
C29 N7 C20 C26 177.4(5) no
C20 N7 C92 N3 8.6(8) no
C20 N7 C92 N67 -172.3(7) no
C92 N7 C20 C26 -18.8(7) no
C29 N7 C92 N3 169.7(6) no
C29 N7 C92 N67 -11.2(12) no
C92 N7 C29 C19 -73.4(8) no
C92 N7 C29 C40 53.2(9) no
C11 N9 C49 C58 22.3(6) no
C49 N9 C11 N5 -10.6(6) no
C49 N9 C11 N103 172.1(6) no
C11 N9 C63 C30 -35.9(8) no
C11 N9 C63 C35 -156.5(5) no
C63 N9 C11 N5 -162.4(5) no
C63 N9 C11 N103 20.4(10) no
C49 N9 C63 C30 173.0(5) no
C49 N9 C63 C35 52.4(6) no
C63 N9 C49 C58 177.7(5) no
C17 N11 C64 C6 89.4(7) no
C17 N11 C64 C10 -144.4(6) no
C64 N11 C17 C34 178.6(6) no
C17 N11 C107 N1 9.1(8) no
C17 N11 C107 N99 -171.4(7) no
C107 N11 C17 C34 -21.0(7) no
C64 N11 C107 N1 167.4(6) no
C64 N11 C107 N99 -13.1(12) no
C107 N11 C64 C6 -67.4(8) no
C107 N11 C64 C10 58.8(9) no
P1 N12 C30 C48 149.7(4) no
P1 N12 C30 C63 -93.1(5) no
P27 N14 C82 N2 174.5(4) no
P27 N14 C82 N4 -8.0(10) no
P27 N57 C37 C74 -91.7(6) no
P27 N57 C37 C77 146.9(4) no
P27 N67 C92 N3 -179.0(5) no
P27 N67 C92 N7 1.9(12) no
P27 N76 C40 C7 -85.3(7) no
P27 N76 C40 C29 41.4(9) no
P1 N98 C10 C64 34.8(9) no
P1 N98 C10 C109 -92.9(7) no
P1 N99 C107 N1 -178.3(5) no
P1 N99 C107 N11 2.2(13) no
P1 N103 C11 N5 175.4(4) no
P1 N103 C11 N9 -7.8(11) no
C111 C1 C113 C108 42.2(6) no
C113 C1 C111 O1 -34.0(6) no
C116 C2 C118 O3 -31.7(9) no
C118 C2 C116 C3 33.5(9) no
O3 C3 C116 C2 -27.3(10) no
C14 C4 C38 N1 -136.9(5) no
C38 C4 C14 C31 -177.1(5) no
C14 C4 C41 C56 -0.2(9) no
C41 C4 C14 C31 1.7(9) no
C38 C4 C41 C56 178.4(5) no
C41 C4 C38 N1 44.4(8) no
C19 C5 C53 C36 -0.6(9) no
C53 C5 C19 C29 -179.4(5) no
C53 C5 C19 C52 -0.9(9) no
C18 C6 C21 C70 2.7(9) no
C21 C6 C18 C8 -2.4(9) no
C18 C6 C64 N11 -1.0(7) no
C18 C6 C64 C10 -129.1(5) no
C64 C6 C18 C8 -177.3(5) no
C21 C6 C64 N11 -176.1(5) no
C21 C6 C64 C10 55.7(6) no
C64 C6 C21 C70 177.9(5) no
C24 C7 C40 N76 18.1(7) no
C24 C7 C40 C29 -111.4(6) no
C40 C7 C24 C85 -175.9(5) no
C24 C7 C43 C87 -2.1(9) no
C43 C7 C24 C85 0.1(9) no
C40 C7 C43 C87 174.1(5) no
C43 C7 C40 N76 -158.3(5) no
C43 C7 C40 C29 72.2(6) no
C18 C8 C73 C70 2.0(10) no
C73 C8 C18 C6 0.0(9) no
N98 C10 C64 N11 -72.3(7) no
N98 C10 C64 C6 53.6(7) no
N98 C10 C109 C16 21.2(7) no
N98 C10 C109 C42 -156.7(4) no
C64 C10 C109 C16 -108.6(5) no
C64 C10 C109 C42 73.5(6) no
C109 C10 C64 N11 58.5(6) no
C109 C10 C64 C6 -175.6(4) no
C22 C13 C51 C47 -2.3(11) no
C51 C13 C22 C61 1.1(11) no
C22 C13 C71 N2 -59.1(8) no
C71 C13 C22 C61 -179.4(6) no
C51 C13 C71 N2 120.4(7) no
C71 C13 C51 C47 178.2(6) no
C4 C14 C31 C68 -1.3(9) no
C25 C15 C39 C54 -178.4(6) no
C25 C15 C39 C72 0.9(10) no
C39 C15 C25 C66 -0.3(10) no
C45 C16 C109 C10 -179.0(5) no
C45 C16 C109 C42 -1.2(9) no
C109 C16 C45 C88 2.1(9) no
N11 C17 C34 N1 24.2(7) no
C5 C19 C29 N7 4.0(7) no
C5 C19 C29 C40 -123.2(5) no
C5 C19 C52 C46 1.3(9) no
C29 C19 C52 C46 179.8(5) no
C52 C19 C29 N7 -174.6(5) no
C52 C19 C29 C40 58.3(7) no
N7 C20 C26 N3 22.5(7) no
C6 C21 C70 C73 -0.8(9) no
C13 C22 C61 C80 0.8(10) no
C33 C23 C55 C59 -1.9(11) no
C55 C23 C33 C78 1.8(12) no
C33 C23 C60 N5 -61.3(9) no
C60 C23 C33 C78 -177.2(7) no
C55 C23 C60 N5 119.7(8) no
C60 C23 C55 C59 177.1(6) no
C7 C24 C85 C96 1.8(10) no
C15 C25 C66 C90 -0.6(11) no
N4 C28 C32 N2 -19.9(5) no
N7 C29 C40 N76 -71.0(7) no
N7 C29 C40 C7 55.6(6) no
C19 C29 C40 N76 57.0(7) no
C19 C29 C40 C7 -176.4(4) no
N12 C30 C48 C62 49.5(7) no
N12 C30 C48 C69 -130.8(5) no
N12 C30 C63 N9 69.1(7) no
N12 C30 C63 C35 -172.2(5) no
C48 C30 C63 N9 -175.5(5) no
C48 C30 C63 C35 -56.8(7) no
C63 C30 C48 C62 -69.8(7) no
C63 C30 C48 C69 110.0(6) no
C14 C31 C68 C56 -0.4(10) no
C23 C33 C78 C81 -0.1(12) no
C44 C35 C63 N9 62.5(8) no
C44 C35 C63 C30 -61.7(9) no
C63 C35 C44 C102 174.7(6) no
C44 C35 C89 C104 0.9(13) no
C89 C35 C44 C102 -1.7(12) no
C63 C35 C89 C104 -175.6(7) no
C89 C35 C63 N9 -120.9(8) no
C89 C35 C63 C30 114.8(8) no
C46 C36 C53 C5 1.8(10) no
C53 C36 C46 C52 -1.4(10) no
N57 C37 C74 N4 63.7(7) no
N57 C37 C74 C50 -177.0(6) no
N57 C37 C77 C91 48.3(7) no
N57 C37 C77 C100 -132.9(6) no
C74 C37 C77 C91 -71.8(8) no
C74 C37 C77 C100 107.0(7) no
C77 C37 C74 N4 -177.5(5) no
C77 C37 C74 C50 -58.1(7) no
C15 C39 C54 N3 -144.9(6) no
C15 C39 C72 C90 -0.6(10) no
C54 C39 C72 C90 178.7(6) no
C72 C39 C54 N3 35.7(8) no
C4 C41 C56 C68 -1.5(10) no
C75 C42 C109 C10 176.9(6) no
C75 C42 C109 C16 -0.8(9) no
C109 C42 C75 C88 1.7(9) no
C7 C43 C87 C96 2.0(10) no
C35 C44 C102 C95 0.8(12) no
C16 C45 C88 C75 -1.3(11) no
C36 C46 C52 C19 -0.1(9) no
C51 C47 C80 C61 0.1(12) no
C80 C47 C51 C13 1.7(11) no
C30 C48 C62 C94 179.0(6) no
C30 C48 C69 C84 -179.7(6) no
C62 C48 C69 C84 0.0(10) no
C69 C48 C62 C94 -0.7(10) no
N9 C49 C58 N5 -22.1(6) no
C65 C50 C74 N4 60.7(8) no
C65 C50 C74 C37 -66.3(9) no
C74 C50 C65 C86 171.0(6) no
C65 C50 C79 C93 1.2(10) no
C79 C50 C65 C86 -0.6(10) no
C74 C50 C79 C93 -170.9(6) no
C79 C50 C74 N4 -127.6(7) no
C79 C50 C74 C37 105.4(7) no
C23 C55 C59 C81 0.6(12) no
C41 C56 C68 C31 1.9(10) no
C55 C59 C81 C78 1.1(12) no
C22 C61 C80 C47 -1.4(11) no
C48 C62 C94 C97 1.6(11) no
C50 C65 C86 C83 -2.5(11) no
C25 C66 C90 C72 1.0(12) no
C48 C69 C84 C97 -0.4(11) no
C21 C70 C73 C8 -1.7(11) no
C39 C72 C90 C66 -0.4(11) no
C42 C75 C88 C45 -0.7(10) no
C37 C77 C91 C106 177.8(7) no
C37 C77 C100 C101 -178.2(6) no
C91 C77 C100 C101 0.5(12) no
C100 C77 C91 C106 -0.9(12) no
C33 C78 C81 C59 -1.3(11) no
C50 C79 C93 C83 1.0(12) no
C86 C83 C93 C79 -4.2(13) no
C93 C83 C86 C65 4.6(11) no
C69 C84 C97 C94 1.5(13) no
C24 C85 C96 C87 -2.0(12) no
C43 C87 C96 C85 -0.1(12) no
C35 C89 C104 C95 0.7(15) no
C77 C91 C106 C105 0.4(15) no
C62 C94 C97 C84 -2.1(12) no
C102 C95 C104 C89 -1.6(17) no
C104 C95 C102 C44 0.7(15) no
C77 C100 C101 C105 0.4(14) no
C100 C101 C105 C106 -1.0(19) no
C101 C105 C106 C91 1(2) no
O1 C108 C113 C1 -30.3(6) no
